data_4134909
loop_
_publ_author_name
'Zhang, Dawei'
'Ronson, Tanya K.'
'Xu, Lin'
'Nitschke, Jonathan R.'

_publ_section_title
;
 Transformation Network Culminating in a Heteroleptic
 Cd<sub>6</sub>L<sub>6</sub>L'<sub>2</sub> Twisted Trigonal Prism.
;
_journal_issue 20
_journal_name_full 'Journal of the American Chemical Society'
_journal_page_first 9152
_journal_page_last 9157
_journal_paper_doi 10.1021/jacs.0c03798
_journal_volume 142
_journal_year 2020
_chemical_formula_moiety 'C138 H99 Fe2 N21, 4(C2 F6 N O4 S2), 3(C6 H6) [+ solvent]'
_chemical_formula_sum 'C164 H117 F24 Fe2 N25 O16 S8'
_chemical_formula_weight 3518.00
_space_group_crystal_system monoclinic
_space_group_IT_number 14
_space_group_name_Hall '-P 2yn'
_space_group_name_H-M_alt 'P 1 21/n 1'
_atom_sites_solution_hydrogens mixed
_audit_creation_method SHELXL-2018/3
_cell_angle_alpha 90
_cell_angle_beta 93.26(3)
_cell_angle_gamma 90
_cell_formula_units_Z 4
_cell_length_a 18.925(4)
_cell_length_b 19.158(4)
_cell_length_c 48.752(10)
_cell_measurement_reflns_used 12361
_cell_measurement_temperature 100(2)
_cell_measurement_theta_max 22.5550849375
_cell_measurement_theta_min 0.817591245754
_cell_volume 17647(6)
_computing_cell_refinement 'DIALS 2theta refinement, DIALS 1.4.5-g37e56cb3-release'
_computing_data_collection 'Diamond GDA'
_computing_data_reduction
;
aimless (Evans, P. R. and Murshudov, G. N., 2013)
ccp4 (Winn, M. D. et al., 2011)
DIALS 1.4.5-g37e56cb3-release
pointless (Evans, P., 2006)
XIA2 0.5.179-gfd2bada8-dials-1.4 (Winter, G., 2010)
;
_computing_structure_refinement 'SHELXL-2018/3 (Sheldrick, 2018)'
_computing_structure_solution 'SHELXT 2014/5 (Sheldrick, 2014)'
_diffrn_ambient_temperature 100(2)
_diffrn_detector 'Photon counting pixel array'
_diffrn_measured_fraction_theta_full 0.998
_diffrn_measured_fraction_theta_max 0.998
_diffrn_measurement_device 'Fixed \c 3-circle diffractometer'
_diffrn_measurement_device_type 'Fluid Film Devices'
_diffrn_measurement_method 'shutterless scans'
_diffrn_measurement_specimen_support 'MiTeGen MicroMount'
_diffrn_radiation_monochromator 'Silicon 111'
_diffrn_radiation_source 'Diamond Light Source Beamline I19-1'
_diffrn_radiation_type Synchrotron
_diffrn_radiation_wavelength 0.6889
_diffrn_reflns_av_R_equivalents 0.0678
_diffrn_reflns_av_unetI/netI 0.0638
_diffrn_reflns_Laue_measured_fraction_full 0.998
_diffrn_reflns_Laue_measured_fraction_max 0.998
_diffrn_reflns_limit_h_max 16
_diffrn_reflns_limit_h_min -17
_diffrn_reflns_limit_k_max 17
_diffrn_reflns_limit_k_min -17
_diffrn_reflns_limit_l_max 44
_diffrn_reflns_limit_l_min -44
_diffrn_reflns_number 66411
_diffrn_reflns_point_group_measured_fraction_full 0.998
_diffrn_reflns_point_group_measured_fraction_max 0.998
_diffrn_reflns_theta_full 18.252
_diffrn_reflns_theta_max 18.252
_diffrn_reflns_theta_min 0.811
_diffrn_standards_decay_% 0
_diffrn_standards_interval_count 0
_diffrn_standards_number 0
_exptl_absorpt_coefficient_mu 0.319
_exptl_absorpt_correction_T_max 1.0
_exptl_absorpt_correction_T_min 0.978557402579
_exptl_absorpt_correction_type empirical
_exptl_absorpt_process_details
;
CCP4 7.0.027: AIMLESS, version 0.5.31 : 12/12/16
Scaling & analysis of unmerged intensities, absorption correction using spherical harmonics
;
_exptl_crystal_colour purple
_exptl_crystal_density_diffrn 1.324
_exptl_crystal_description block
_exptl_crystal_F_000 7200
_exptl_crystal_size_max 0.150
_exptl_crystal_size_mid 0.080
_exptl_crystal_size_min 0.020
_refine_diff_density_max 0.615
_refine_diff_density_min -0.467
_refine_diff_density_rms 0.092
_refine_ls_extinction_method none
_refine_ls_goodness_of_fit_ref 1.012
_refine_ls_hydrogen_treatment mixed
_refine_ls_matrix_type full
_refine_ls_number_parameters 2309
_refine_ls_number_reflns 13883
_refine_ls_number_restraints 6392
_refine_ls_restrained_S_all 0.910
_refine_ls_R_factor_all 0.1659
_refine_ls_R_factor_gt 0.1303
_refine_ls_shift/su_max 0.006
_refine_ls_shift/su_mean 0.000
_refine_ls_structure_factor_coef Fsqd
_refine_ls_weighting_details 'w=1/[\s^2^(Fo^2^)+(0.2000P)^2^+40.0000P] where P=(Fo^2^+2Fc^2^)/3'
_refine_ls_weighting_scheme calc
_refine_ls_wR_factor_gt 0.3425
_refine_ls_wR_factor_ref 0.3686
_reflns_Friedel_coverage 0.000
_reflns_number_gt 7582
_reflns_number_total 13883
_reflns_threshold_expression 'I > 2\s(I)'
_cod_data_source_file ja0c03798_si_003.cif
_cod_data_source_block lx1166_sq
_cod_depositor_comments 'Adding full bibliography for 4134907--4134909.cif.'
_cod_original_sg_symbol_H-M 'P 21/n'
_cod_database_code 4134909
_shelx_shelxl_version_number 2018/3
_shelx_space_group_comment
;
The symmetry employed for this shelxl refinement is uniquely defined
by the following loop, which should always be used as a source of
symmetry information in preference to the above space-group names.
They are only intended as comments.
;
_shelx_estimated_absorpt_t_min 0.954
_shelx_estimated_absorpt_t_max 0.994

loop_
_space_group_symop_operation_xyz
'x, y, z'
'-x+1/2, y+1/2, -z+1/2'
'-x, -y, -z'
'x-1/2, -y-1/2, z-1/2'

loop_
_atom_site_label
_atom_site_type_symbol
_atom_site_fract_x
_atom_site_fract_y
_atom_site_fract_z
_atom_site_U_iso_or_equiv
_atom_site_adp_type
_atom_site_occupancy
_atom_site_site_symmetry_order
_atom_site_calc_flag
_atom_site_refinement_flags_posn
_atom_site_refinement_flags_adp
_atom_site_refinement_flags_occupancy
_atom_site_disorder_assembly
_atom_site_disorder_group
Fe1 Fe 0.87743(9) 0.51453(8) 0.37544(5) 0.1644(10) Uani 1 1 d . . . . .
Fe2 Fe 0.34914(8) 0.00661(8) 0.36630(6) 0.1711(11) Uani 1 1 d . . . . .
N1 N 0.8741(5) 0.5931(4) 0.3499(3) 0.157(4) Uani 1 1 d D U . . .
N2 N 0.8469(5) 0.4642(4) 0.3419(3) 0.155(4) Uani 1 1 d D U . . .
N3 N 0.4406(4) -0.0150(4) 0.3868(3) 0.160(4) Uani 1 1 d D U . . .
N4 N 0.3131(4) -0.0377(5) 0.3989(2) 0.187(5) Uani 1 1 d D U . . .
N5 N 1.0199(7) -0.1135(6) 0.2733(3) 0.216(6) Uani 1 1 d D U . . .
N6 N 0.7591(6) 0.5062(6) 0.2801(3) 0.190(5) Uani 1 1 d D U . . .
N7 N 0.4967(7) -0.0411(7) 0.4535(3) 0.204(5) Uani 1 1 d D U . . .
C1 C 0.8925(6) 0.6586(5) 0.3545(3) 0.164(5) Uani 1 1 d D U . . .
H1 H 0.904658 0.672690 0.372883 0.197 Uiso 1 1 calc R U . . .
C2 C 0.8947(7) 0.7081(6) 0.3335(3) 0.169(5) Uani 1 1 d D U . . .
H2 H 0.908176 0.754773 0.337755 0.203 Uiso 1 1 calc R U . . .
C3 C 0.8777(8) 0.6898(7) 0.3068(4) 0.185(6) Uani 1 1 d D U . . .
H3 H 0.877947 0.723472 0.292510 0.221 Uiso 1 1 calc R U . . .
C4 C 0.8600(6) 0.6206(6) 0.3011(3) 0.168(5) Uani 1 1 d D U . . .
H4 H 0.849564 0.605233 0.282805 0.201 Uiso 1 1 calc R U . . .
C5 C 0.8580(7) 0.5748(6) 0.3232(3) 0.163(5) Uani 1 1 d D U . . .
C6 C 0.8407(7) 0.4991(6) 0.3191(3) 0.159(4) Uani 1 1 d D U . . .
C7 C 0.8302(4) 0.3903(2) 0.3410(2) 0.165(5) Uani 1 1 d DG U . . .
C8 C 0.8843(3) 0.3413(3) 0.3436(2) 0.178(6) Uani 1 1 d DG U . . .
H8 H 0.932136 0.356154 0.346008 0.214 Uiso 1 1 calc R U . . .
C9 C 0.8684(3) 0.2705(3) 0.3426(2) 0.171(5) Uani 1 1 d DG U . . .
H9 H 0.905344 0.236934 0.344405 0.205 Uiso 1 1 calc R U . . .
C10 C 0.7984(4) 0.2487(2) 0.3391(2) 0.172(5) Uani 1 1 d DG U . . .
C11 C 0.7443(3) 0.2978(3) 0.3365(2) 0.166(5) Uani 1 1 d DG U . . .
H11 H 0.696489 0.282901 0.334046 0.200 Uiso 1 1 calc R U . . .
C12 C 0.7602(3) 0.3686(3) 0.3374(2) 0.163(5) Uani 1 1 d DG U . . .
H12 H 0.723280 0.402122 0.335650 0.195 Uiso 1 1 calc R U . . .
C13 C 0.7831(5) 0.1717(5) 0.3384(3) 0.166(5) Uani 1 1 d D U . . .
C14 C 0.8289(6) 0.1261(5) 0.3268(3) 0.176(5) Uani 1 1 d D U . . .
H14 H 0.871268 0.143790 0.319888 0.211 Uiso 1 1 calc R U . . .
C15 C 0.8152(5) 0.0541(5) 0.3248(3) 0.158(4) Uani 1 1 d D U . . .
C16 C 0.7530(5) 0.0296(5) 0.3354(3) 0.161(5) Uani 1 1 d D U . . .
H16 H 0.742202 -0.018764 0.334116 0.193 Uiso 1 1 calc R U . . .
C17 C 0.7062(5) 0.0739(5) 0.3478(3) 0.154(4) Uani 1 1 d D U . . .
C18 C 0.7213(5) 0.1451(5) 0.3490(3) 0.156(5) Uani 1 1 d D U . . .
H18 H 0.689256 0.176070 0.357041 0.187 Uiso 1 1 calc R U . . .
C19 C 0.6383(5) 0.0476(5) 0.3591(3) 0.148(4) Uani 1 1 d D U . . .
C20 C 0.6027(5) -0.0090(5) 0.3469(3) 0.153(4) Uani 1 1 d D U . . .
H20 H 0.622868 -0.033863 0.332405 0.184 Uiso 1 1 calc R U . . .
C21 C 0.5367(6) -0.0291(6) 0.3561(3) 0.161(5) Uani 1 1 d D U . . .
H21 H 0.511243 -0.066254 0.347217 0.194 Uiso 1 1 calc R U . . .
C22 C 0.5086(5) 0.0047(5) 0.3781(3) 0.152(4) Uani 1 1 d D U . . .
C23 C 0.5453(5) 0.0589(5) 0.3911(3) 0.151(4) Uani 1 1 d D U . . .
H23 H 0.526571 0.081991 0.406320 0.181 Uiso 1 1 calc R U . . .
C24 C 0.6107(5) 0.0793(5) 0.3814(3) 0.150(4) Uani 1 1 d D U . . .
H24 H 0.636500 0.115975 0.390492 0.180 Uiso 1 1 calc R U . . .
C25 C 0.4354(6) -0.0470(7) 0.4099(3) 0.175(5) Uani 1 1 d D U . . .
C26 C 0.3627(4) -0.0602(7) 0.4177(3) 0.186(5) Uani 1 1 d D U . . .
C27 C 0.3470(5) -0.0945(8) 0.4415(3) 0.211(6) Uani 1 1 d D U . . .
H27 H 0.383503 -0.110399 0.454161 0.254 Uiso 1 1 calc R U . . .
C28 C 0.2767(6) -0.1050(9) 0.4464(3) 0.224(7) Uani 1 1 d D U . . .
H28 H 0.264129 -0.128799 0.462515 0.269 Uiso 1 1 calc R U . . .
C29 C 0.2248(4) -0.0806(9) 0.4278(3) 0.218(7) Uani 1 1 d D U . . .
H29 H 0.176226 -0.085777 0.431272 0.261 Uiso 1 1 calc R U . . .
C30 C 0.2448(4) -0.0483(8) 0.4039(3) 0.203(6) Uani 1 1 d D U . . .
H30 H 0.209120 -0.033277 0.390757 0.243 Uiso 1 1 calc R U . . .
C31 C 0.8666(5) 0.0096(5) 0.3107(3) 0.152(4) Uani 1 1 d D U . . .
C32 C 0.9104(6) 0.0371(6) 0.2915(3) 0.163(5) Uani 1 1 d D U . . .
H32 H 0.905735 0.085032 0.286655 0.196 Uiso 1 1 calc R U . . .
C33 C 0.9603(6) -0.0028(5) 0.2791(3) 0.167(5) Uani 1 1 d D U . . .
H33 H 0.989264 0.017978 0.266038 0.200 Uiso 1 1 calc R U . . .
C34 C 0.9685(7) -0.0731(6) 0.2855(3) 0.170(5) Uani 1 1 d D U . . .
C35 C 0.9259(7) -0.1011(6) 0.3048(3) 0.174(5) Uani 1 1 d D U . . .
H35 H 0.931779 -0.148521 0.310157 0.208 Uiso 1 1 calc R U . . .
C36 C 0.8750(6) -0.0612(5) 0.3164(3) 0.164(5) Uani 1 1 d D U . . .
H36 H 0.844625 -0.082671 0.328773 0.197 Uiso 1 1 calc R U . . .
C37 C 0.8147(6) 0.4730(6) 0.2919(3) 0.163(4) Uani 1 1 d D U . . .
C38 C 0.8494(7) 0.4183(6) 0.2798(3) 0.183(6) Uani 1 1 d D U . . .
H38 H 0.889085 0.396169 0.288903 0.220 Uiso 1 1 calc R U . . .
C39 C 0.8244(8) 0.3971(7) 0.2541(4) 0.196(6) Uani 1 1 d D U . . .
H39 H 0.846825 0.359998 0.244988 0.235 Uiso 1 1 calc R U . . .
C40 C 0.7658(9) 0.4308(8) 0.2414(4) 0.213(6) Uani 1 1 d D U . . .
H40 H 0.748063 0.417646 0.223556 0.255 Uiso 1 1 calc R U . . .
C41 C 0.7340(8) 0.4839(8) 0.2555(4) 0.205(6) Uani 1 1 d D U . . .
H41 H 0.692653 0.505211 0.247403 0.247 Uiso 1 1 calc R U . . .
C42 C 0.4971(7) -0.0663(8) 0.4277(4) 0.186(6) Uani 1 1 d D U . . .
C43 C 0.5475(6) -0.1116(7) 0.4185(3) 0.197(6) Uani 1 1 d D U . . .
H43 H 0.544775 -0.129562 0.400300 0.237 Uiso 1 1 calc R U . . .
C44 C 0.6025(8) -0.1296(10) 0.4375(4) 0.224(7) Uani 1 1 d D U . . .
H44 H 0.637920 -0.161467 0.432365 0.268 Uiso 1 1 calc R U . . .
C45 C 0.6060(9) -0.1015(11) 0.4634(4) 0.229(8) Uani 1 1 d D U . . .
H45 H 0.644992 -0.111694 0.475934 0.275 Uiso 1 1 calc R U . . .
C46 C 0.5510(8) -0.0571(9) 0.4714(4) 0.222(6) Uani 1 1 d D U . . .
H46 H 0.552320 -0.038631 0.489540 0.266 Uiso 1 1 calc R U . . .
N8 N 0.9758(4) 0.4939(5) 0.3691(3) 0.180(5) Uani 1 1 d D U . . .
N9 N 0.8888(5) 0.4307(4) 0.3993(3) 0.166(4) Uani 1 1 d D U . . .
N10 N 0.3353(4) 0.0994(4) 0.3839(3) 0.165(4) Uani 1 1 d D U . . .
N11 N 0.2533(4) 0.0290(5) 0.3498(3) 0.162(4) Uani 1 1 d D U . . .
N12 N 0.6166(11) 0.2683(13) 0.6104(3) 0.219(8) Uani 0.650(8) 1 d D U P A 1
H12A H 0.656413 0.278008 0.619812 0.262 Uiso 0.650(8) 1 calc R U P A 1
H12B H 0.578031 0.259346 0.619012 0.262 Uiso 0.650(8) 1 calc R U P A 1
N13 N 0.9585(12) 0.3562(10) 0.4495(4) 0.199(7) Uani 0.551(14) 1 d D U P B 1
N14 N 0.2289(11) 0.1969(7) 0.4148(3) 0.279(8) Uani 1 1 d D U . . .
C51 C 1.0204(5) 0.5298(6) 0.3539(3) 0.210(6) Uani 1 1 d D U . . .
H51 H 1.002364 0.568874 0.343800 0.252 Uiso 1 1 calc R U . . .
C52 C 1.0911(5) 0.5130(8) 0.3523(4) 0.241(8) Uani 1 1 d D U . . .
H52 H 1.119798 0.536764 0.339941 0.290 Uiso 1 1 calc R U . . .
C53 C 1.1185(4) 0.4608(8) 0.3690(4) 0.243(8) Uani 1 1 d D U . . .
H53 H 1.168055 0.452744 0.370557 0.292 Uiso 1 1 calc R U . . .
C54 C 1.0734(5) 0.4201(7) 0.3837(4) 0.234(7) Uani 1 1 d D U . . .
H54 H 1.090610 0.380201 0.393507 0.281 Uiso 1 1 calc R U . . .
C55 C 1.0023(5) 0.4389(6) 0.3836(3) 0.201(6) Uani 1 1 d D U . . .
C56 C 0.9513(6) 0.4040(7) 0.4015(3) 0.180(5) Uani 1 1 d D U . . .
C57 C 0.8335(6) 0.3979(7) 0.4138(3) 0.168(5) Uani 1 1 d D U . . .
C58 C 0.8067(6) 0.3340(6) 0.4039(3) 0.165(5) Uani 1 1 d D U . . .
H58 H 0.825971 0.310827 0.388758 0.198 Uiso 1 1 calc R U . . .
C59 C 0.7500(7) 0.3064(7) 0.4174(3) 0.171(5) Uani 1 1 d D U . . .
H59 H 0.730397 0.263362 0.410910 0.206 Uiso 1 1 calc R U . . .
C60 C 0.7207(7) 0.3372(7) 0.4393(3) 0.166(5) Uani 1 1 d D U . . .
C61 C 0.7511(6) 0.3988(6) 0.4495(3) 0.170(5) Uani 1 1 d D U . . .
H61 H 0.733399 0.420049 0.465350 0.204 Uiso 1 1 calc R U . . .
C62 C 0.8067(7) 0.4291(7) 0.4368(3) 0.172(5) Uani 1 1 d D U . . .
H62 H 0.826792 0.471418 0.443830 0.206 Uiso 1 1 calc R U . . .
C63 C 0.6600(4) 0.3043(4) 0.45308(18) 0.154(4) Uani 1 1 d DG U . . .
C64 C 0.6586(4) 0.3067(4) 0.48154(18) 0.171(5) Uani 1 1 d DG U . . .
H64 H 0.695118 0.330118 0.492076 0.205 Uiso 1 1 calc R U . . .
C65 C 0.6036(4) 0.2749(5) 0.49459(15) 0.160(4) Uani 1 1 d DG U . . .
C66 C 0.5502(3) 0.2407(4) 0.47918(19) 0.163(5) Uani 1 1 d DG U . . .
H66 H 0.512601 0.218973 0.488091 0.195 Uiso 1 1 calc R U . . .
C67 C 0.5516(4) 0.2383(4) 0.45072(19) 0.154(4) Uani 1 1 d DG U . . .
C68 C 0.6066(4) 0.2701(4) 0.43767(15) 0.156(4) Uani 1 1 d DG U . . .
H68 H 0.607575 0.268431 0.418223 0.187 Uiso 1 1 calc R U . . .
C69 C 0.4916(4) 0.2034(4) 0.43324(19) 0.153(4) Uani 1 1 d DG U . . .
C70 C 0.4553(4) 0.1471(4) 0.44363(16) 0.163(5) Uani 1 1 d DG U . . .
H70 H 0.466129 0.131517 0.461889 0.195 Uiso 1 1 calc R U . . .
C71 C 0.4031(4) 0.1136(4) 0.4273(2) 0.164(5) Uani 1 1 d DG U . . .
H71 H 0.378239 0.075104 0.434415 0.197 Uiso 1 1 calc R U . . .
C72 C 0.3872(3) 0.1363(4) 0.40060(19) 0.151(4) Uani 1 1 d DG U . . .
C73 C 0.4236(4) 0.1926(4) 0.39020(16) 0.147(4) Uani 1 1 d DG U . . .
H73 H 0.412722 0.208181 0.371946 0.177 Uiso 1 1 calc R U . . .
C74 C 0.4758(4) 0.2261(3) 0.4065(2) 0.158(5) Uani 1 1 d DG U . . .
H74 H 0.500612 0.264596 0.399420 0.189 Uiso 1 1 calc R U . . .
C75 C 0.2743(6) 0.1285(6) 0.3782(3) 0.168(5) Uani 1 1 d D U . . .
C76 C 0.2280(6) 0.0911(6) 0.3581(3) 0.163(5) Uani 1 1 d D U . . .
C77 C 0.1624(6) 0.1162(7) 0.3480(3) 0.180(5) Uani 1 1 d D U . . .
H77 H 0.145812 0.160353 0.353652 0.216 Uiso 1 1 calc R U . . .
C78 C 0.1218(7) 0.0760(7) 0.3295(4) 0.197(6) Uani 1 1 d D U . . .
H78 H 0.076941 0.092249 0.322441 0.237 Uiso 1 1 calc R U . . .
C79 C 0.1471(6) 0.0123(6) 0.3215(3) 0.174(5) Uani 1 1 d D U . . .
H79 H 0.119358 -0.016189 0.309130 0.209 Uiso 1 1 calc R U . . .
C80 C 0.2130(6) -0.0100(6) 0.3316(3) 0.176(5) Uani 1 1 d D U . . .
H80 H 0.230621 -0.053521 0.325622 0.212 Uiso 1 1 calc R U . . .
C81 C 0.6080(8) 0.2697(8) 0.52485(18) 0.175(4) Uani 0.650(8) 1 d DG U P A 1
C82 C 0.6718(6) 0.2826(8) 0.5395(2) 0.177(4) Uani 0.650(8) 1 d DG U P A 1
H82 H 0.713197 0.292201 0.530002 0.213 Uiso 0.650(8) 1 calc R U P A 1
C83 C 0.6751(6) 0.2813(8) 0.5681(2) 0.180(4) Uani 0.650(8) 1 d DG U P A 1
H83 H 0.718762 0.290128 0.578067 0.216 Uiso 0.650(8) 1 calc R U P A 1
C84 C 0.6146(7) 0.2672(8) 0.58195(18) 0.173(4) Uani 0.650(8) 1 d DG U P A 1
C85 C 0.5508(6) 0.2544(8) 0.5673(2) 0.171(4) Uani 0.650(8) 1 d DG U P A 1
H85 H 0.509428 0.244747 0.576795 0.205 Uiso 0.650(8) 1 calc R U P A 1
C86 C 0.5475(6) 0.2556(8) 0.5387(2) 0.170(4) Uani 0.650(8) 1 d DG U P A 1
H86 H 0.503861 0.246819 0.528730 0.204 Uiso 0.650(8) 1 calc R U P A 1
C87 C 0.9688(12) 0.3492(9) 0.4226(4) 0.171(7) Uani 0.551(14) 1 d D U P B 1
C88 C 0.9966(13) 0.2901(11) 0.4111(4) 0.162(7) Uani 0.551(14) 1 d D U P B 1
H88 H 0.999750 0.286026 0.391824 0.194 Uiso 0.551(14) 1 calc R U P B 1
C89 C 1.0198(16) 0.2373(11) 0.4286(5) 0.186(8) Uani 0.551(14) 1 d D U P B 1
H89 H 1.043547 0.197919 0.421625 0.223 Uiso 0.551(14) 1 calc R U P B 1
C90 C 1.0081(18) 0.2421(12) 0.4562(5) 0.201(9) Uani 0.551(14) 1 d D U P B 1
H90 H 1.023128 0.205797 0.468513 0.241 Uiso 0.551(14) 1 calc R U P B 1
C91 C 0.9741(16) 0.3008(13) 0.4658(4) 0.214(9) Uani 0.551(14) 1 d D U P B 1
H91 H 0.961542 0.301962 0.484423 0.257 Uiso 0.551(14) 1 calc R U P B 1
C92 C 0.2533(7) 0.1960(5) 0.3894(3) 0.200(6) Uani 1 1 d D U . . .
C93 C 0.2639(10) 0.2553(7) 0.3741(3) 0.244(7) Uani 1 1 d D U . . .
H93 H 0.280938 0.252255 0.356157 0.292 Uiso 1 1 calc R U . . .
C94 C 0.2491(13) 0.3189(5) 0.3855(4) 0.280(9) Uani 1 1 d D U . . .
H94 H 0.256318 0.360757 0.375636 0.337 Uiso 1 1 calc R U . . .
C95 C 0.2236(11) 0.3214(7) 0.4115(4) 0.275(10) Uani 1 1 d D U . . .
H95 H 0.217245 0.364860 0.420401 0.329 Uiso 1 1 calc R U . . .
C96 C 0.2074(12) 0.2591(10) 0.4244(3) 0.302(10) Uani 1 1 d D U . . .
H96 H 0.180707 0.260250 0.440333 0.363 Uiso 1 1 calc R U . . .
N15 N 0.9023(6) 0.5752(5) 0.4075(3) 0.180(5) Uani 1 1 d D U . . .
N16 N 0.7822(5) 0.5388(4) 0.3858(3) 0.151(4) Uani 1 1 d D U . . .
N17 N 0.3907(4) 0.0402(4) 0.3327(3) 0.155(4) Uani 1 1 d D U . . .
N18 N 0.3537(6) -0.0818(5) 0.3463(3) 0.184(5) Uani 1 1 d D U . . .
N19 N 0.2575(5) 0.6131(5) 0.2262(3) 0.169(4) Uani 1 1 d D U . . .
N20 N 0.7073(6) 0.5798(7) 0.4458(3) 0.197(5) Uani 1 1 d D U . . .
N21 N 0.3879(5) 0.0509(5) 0.2707(3) 0.173(5) Uani 1 1 d D U . . .
C101 C 0.9668(7) 0.5946(7) 0.4172(4) 0.196(6) Uani 1 1 d D U . . .
H101 H 1.007138 0.576466 0.408899 0.235 Uiso 1 1 calc R U . . .
C102 C 0.9762(9) 0.6407(10) 0.4390(4) 0.227(8) Uani 1 1 d D U . . .
H102 H 1.022689 0.652749 0.445768 0.272 Uiso 1 1 calc R U . . .
C103 C 0.9193(9) 0.6686(10) 0.4509(4) 0.237(8) Uani 1 1 d D U . . .
H103 H 0.926033 0.702648 0.464997 0.285 Uiso 1 1 calc R U . . .
C104 C 0.8515(8) 0.6476(8) 0.4424(4) 0.210(6) Uani 1 1 d D U . . .
H104 H 0.811077 0.663561 0.451292 0.252 Uiso 1 1 calc R U . . .
C105 C 0.8458(7) 0.6016(7) 0.4203(3) 0.177(5) Uani 1 1 d D U . . .
C106 C 0.7772(6) 0.5779(6) 0.4070(3) 0.156(4) Uani 1 1 d D U . . .
C107 C 0.7170(6) 0.5139(5) 0.3719(3) 0.146(4) Uani 1 1 d D U . . .
C108 C 0.6962(6) 0.5387(5) 0.3462(3) 0.153(5) Uani 1 1 d D U . . .
H108 H 0.722906 0.574487 0.338167 0.184 Uiso 1 1 calc R U . . .
C109 C 0.6368(5) 0.5120(5) 0.3320(3) 0.142(4) Uani 1 1 d D U . . .
H109 H 0.621890 0.530598 0.314582 0.170 Uiso 1 1 calc R U . . .
C110 C 0.5991(5) 0.4583(5) 0.3433(3) 0.141(4) Uani 1 1 d D U . . .
C111 C 0.6182(6) 0.4354(5) 0.3697(3) 0.151(4) Uani 1 1 d D U . . .
H111 H 0.590145 0.400840 0.377884 0.181 Uiso 1 1 calc R U . . .
C112 C 0.6774(5) 0.4619(5) 0.3845(3) 0.145(4) Uani 1 1 d D U . . .
H112 H 0.690603 0.445416 0.402473 0.175 Uiso 1 1 calc R U . . .
C113 C 0.5368(5) 0.4271(5) 0.3271(3) 0.145(4) Uani 1 1 d D U . . .
C114 C 0.4937(6) 0.4664(5) 0.3099(3) 0.155(5) Uani 1 1 d D U . . .
H114 H 0.503429 0.514945 0.308531 0.186 Uiso 1 1 calc R U . . .
C115 C 0.4364(5) 0.4394(5) 0.2941(3) 0.140(4) Uani 1 1 d D U . . .
C116 C 0.4225(5) 0.3694(5) 0.2974(3) 0.148(5) Uani 1 1 d D U . . .
H116 H 0.383187 0.349382 0.287329 0.177 Uiso 1 1 calc R U . . .
C117 C 0.4640(5) 0.3270(5) 0.3150(3) 0.139(4) Uani 1 1 d D U . . .
C118 C 0.5211(5) 0.3565(5) 0.3305(3) 0.144(4) Uani 1 1 d D U . . .
H118 H 0.548922 0.328743 0.343160 0.173 Uiso 1 1 calc R U . . .
C119 C 0.4456(5) 0.2517(4) 0.3192(3) 0.140(4) Uani 1 1 d D U . . .
C120 C 0.4975(5) 0.2017(5) 0.3244(3) 0.145(4) Uani 1 1 d D U . . .
H120 H 0.545881 0.215081 0.324757 0.174 Uiso 1 1 calc R U . . .
C121 C 0.4803(5) 0.1320(5) 0.3291(3) 0.148(5) Uani 1 1 d D U . . .
H121 H 0.516409 0.098669 0.333309 0.178 Uiso 1 1 calc R U . . .
C122 C 0.4095(5) 0.1120(5) 0.3275(3) 0.151(4) Uani 1 1 d D U . . .
C123 C 0.3568(5) 0.1607(5) 0.3219(3) 0.149(5) Uani 1 1 d D U . . .
H123 H 0.308482 0.147040 0.320963 0.178 Uiso 1 1 calc R U . . .
C124 C 0.3754(5) 0.2302(5) 0.3175(3) 0.140(4) Uani 1 1 d D U . . .
H124 H 0.339267 0.263506 0.313267 0.168 Uiso 1 1 calc R U . . .
C125 C 0.3994(6) -0.0057(6) 0.3136(3) 0.160(4) Uani 1 1 d D U . . .
C126 C 0.3768(7) -0.0763(6) 0.3208(3) 0.175(5) Uani 1 1 d D U . . .
C127 C 0.3770(6) -0.1327(6) 0.3022(3) 0.202(6) Uani 1 1 d D U . . .
H127 H 0.394076 -0.127850 0.284344 0.242 Uiso 1 1 calc R U . . .
C128 C 0.3506(9) -0.1962(7) 0.3116(4) 0.217(7) Uani 1 1 d D U . . .
H128 H 0.349236 -0.235982 0.299926 0.260 Uiso 1 1 calc R U . . .
C129 C 0.3268(10) -0.2010(8) 0.3376(4) 0.231(8) Uani 1 1 d D U . . .
H129 H 0.308718 -0.244248 0.343688 0.277 Uiso 1 1 calc R U . . .
C130 C 0.3286(6) -0.1443(6) 0.3550(4) 0.203(6) Uani 1 1 d D U . . .
H130 H 0.312451 -0.148627 0.373008 0.244 Uiso 1 1 calc R U . . .
C131 C 0.3916(4) 0.4839(3) 0.27494(19) 0.147(4) Uani 1 1 d DG U . . .
C132 C 0.4092(3) 0.5535(4) 0.27105(19) 0.159(5) Uani 1 1 d DG U . . .
H132 H 0.451742 0.571903 0.279440 0.190 Uiso 1 1 calc R U . . .
C133 C 0.3645(4) 0.5963(3) 0.2549(2) 0.158(5) Uani 1 1 d DG U . . .
H133 H 0.376471 0.643856 0.252220 0.190 Uiso 1 1 calc R U . . .
C134 C 0.3022(4) 0.5694(4) 0.24260(19) 0.156(5) Uani 1 1 d DG U . . .
C135 C 0.2846(4) 0.4998(4) 0.2465(2) 0.181(6) Uani 1 1 d DG U . . .
H135 H 0.242073 0.481437 0.238095 0.218 Uiso 1 1 calc R U . . .
C136 C 0.3293(4) 0.4571(3) 0.2627(2) 0.179(6) Uani 1 1 d DG U . . .
H136 H 0.317343 0.409482 0.265316 0.214 Uiso 1 1 calc R U . . .
C137 C 0.7113(5) 0.5989(7) 0.4195(3) 0.173(5) Uani 1 1 d D U . . .
C138 C 0.6594(7) 0.6367(7) 0.4050(2) 0.184(5) Uani 1 1 d D U . . .
H138 H 0.664023 0.648689 0.386235 0.221 Uiso 1 1 calc R U . . .
C139 C 0.6007(7) 0.6564(9) 0.4185(3) 0.218(7) Uani 1 1 d D U . . .
H139 H 0.566618 0.686901 0.409951 0.261 Uiso 1 1 calc R U . . .
C140 C 0.5920(7) 0.6312(12) 0.4447(3) 0.261(9) Uani 1 1 d D U . . .
H140 H 0.548248 0.636854 0.453079 0.313 Uiso 1 1 calc R U . . .
C141 C 0.6485(9) 0.5974(10) 0.4585(3) 0.242(8) Uani 1 1 d D U . . .
H141 H 0.645563 0.586432 0.477398 0.291 Uiso 1 1 calc R U . . .
C142 C 0.4280(6) 0.0087(6) 0.2872(2) 0.164(4) Uani 1 1 d D U . . .
C143 C 0.4886(6) -0.0240(7) 0.2792(3) 0.195(6) Uani 1 1 d D U . . .
H143 H 0.514174 -0.055229 0.291197 0.233 Uiso 1 1 calc R U . . .
C144 C 0.5107(8) -0.0099(11) 0.2534(3) 0.237(8) Uani 1 1 d D U . . .
H144 H 0.553873 -0.028941 0.247755 0.284 Uiso 1 1 calc R U . . .
C145 C 0.4699(8) 0.0320(10) 0.2358(2) 0.230(7) Uani 1 1 d D U . . .
H145 H 0.482928 0.039828 0.217508 0.276 Uiso 1 1 calc R U . . .
C146 C 0.4092(8) 0.0627(9) 0.2453(3) 0.212(7) Uani 1 1 d D U . . .
H146 H 0.382046 0.092974 0.233434 0.254 Uiso 1 1 calc R U . . .
N112 N 0.583(2) 0.330(2) 0.6092(4) 0.223(11) Uiso 0.350(8) 1 d D U P A 2
H11A H 0.592744 0.371616 0.616208 0.268 Uiso 0.350(8) 1 calc R U P A 2
H11B H 0.570394 0.295912 0.619885 0.268 Uiso 0.350(8) 1 calc R U P A 2
C181 C 0.5905(12) 0.2945(10) 0.5247(3) 0.173(4) Uiso 0.350(8) 1 d DG U P A 2
C182 C 0.6103(13) 0.3593(9) 0.5354(3) 0.177(5) Uiso 0.350(8) 1 d DG U P A 2
H182 H 0.624200 0.395442 0.523545 0.212 Uiso 0.350(8) 1 calc R U P A 2
C183 C 0.6096(15) 0.3712(11) 0.5635(4) 0.178(8) Uiso 0.350(8) 1 d DG U P A 2
H183 H 0.623129 0.415457 0.570869 0.214 Uiso 0.350(8) 1 calc R U P A 2
C184 C 0.5892(15) 0.3183(13) 0.5809(3) 0.176(5) Uiso 0.350(8) 1 d DG U P A 2
C185 C 0.5695(15) 0.2535(12) 0.5702(3) 0.170(4) Uiso 0.350(8) 1 d DG U P A 2
H185 H 0.555511 0.217308 0.582084 0.204 Uiso 0.350(8) 1 calc R U P A 2
C186 C 0.5701(14) 0.2416(10) 0.5421(3) 0.170(4) Uiso 0.350(8) 1 d DG U P A 2
H186 H 0.556582 0.197292 0.534760 0.204 Uiso 0.350(8) 1 calc R U P A 2
N113 N 0.9788(19) 0.3266(12) 0.4362(5) 0.176(8) Uiso 0.449(14) 1 d D U P B 2
C187 C 0.979(2) 0.3337(9) 0.4088(5) 0.136(8) Uiso 0.449(14) 1 d D U P B 2
C188 C 0.9976(14) 0.2812(11) 0.3912(4) 0.122(8) Uiso 0.449(14) 1 d D U P B 2
H188 H 0.999693 0.289377 0.372079 0.146 Uiso 0.449(14) 1 calc R U P B 2
C189 C 1.0127(15) 0.2163(9) 0.4023(5) 0.152(10) Uiso 0.449(14) 1 d D U P B 2
H189 H 1.029374 0.179806 0.391238 0.183 Uiso 0.449(14) 1 calc R U P B 2
C190 C 1.003(2) 0.2053(10) 0.4300(6) 0.203(11) Uiso 0.449(14) 1 d D U P B 2
H190 H 1.001145 0.159368 0.437205 0.244 Uiso 0.449(14) 1 calc R U P B 2
C191 C 0.996(2) 0.2634(15) 0.4469(4) 0.204(10) Uiso 0.449(14) 1 d D U P B 2
H191 H 1.004406 0.258489 0.466181 0.245 Uiso 0.449(14) 1 calc R U P B 2
C201 C -0.0751(19) 0.520(3) 0.4843(10) 0.20(2) Uiso 0.25 1 d G U P C -1
H201 H -0.125195 0.516601 0.484170 0.244 Uiso 0.25 1 calc R U P C -1
C202 C -0.037(3) 0.475(2) 0.4688(9) 0.173(19) Uiso 0.25 1 d G U P C -1
H202 H -0.060518 0.439485 0.458081 0.208 Uiso 0.25 1 calc R U P C -1
C203 C 0.037(3) 0.480(2) 0.4691(9) 0.22(2) Uiso 0.25 1 d G U P C -1
H203 H 0.062833 0.448680 0.458510 0.267 Uiso 0.25 1 calc R U P C -1
C204 C 0.0714(19) 0.531(3) 0.4849(10) 0.198(18) Uiso 0.25 1 d G U P C -1
H204 H 0.121510 0.534992 0.485028 0.238 Uiso 0.25 1 calc R U P C -1
C205 C 0.033(3) 0.577(2) 0.5004(9) 0.20(2) Uiso 0.25 1 d G U P C -1
H205 H 0.056835 0.612109 0.511117 0.237 Uiso 0.25 1 calc R U P C -1
C206 C -0.040(3) 0.572(2) 0.5001(10) 0.25(3) Uiso 0.25 1 d G U P C -1
H206 H -0.066517 0.602915 0.510688 0.298 Uiso 0.25 1 calc R U P C -1
C301 C 0.155(2) 0.577(3) 0.4359(9) 0.193(16) Uiso 0.25 1 d G U P D 2
H301 H 0.133745 0.604913 0.421411 0.232 Uiso 0.25 1 calc R U P D 2
C302 C 0.169(2) 0.607(2) 0.4617(11) 0.194(17) Uiso 0.25 1 d G U P D 2
H302 H 0.157607 0.654074 0.464892 0.233 Uiso 0.25 1 calc R U P D 2
C303 C 0.200(3) 0.566(3) 0.4829(8) 0.198(16) Uiso 0.25 1 d G U P D 2
H303 H 0.209535 0.586247 0.500510 0.237 Uiso 0.25 1 calc R U P D 2
C304 C 0.217(3) 0.497(3) 0.4782(10) 0.201(14) Uiso 0.25 1 d G U P D 2
H304 H 0.237601 0.469258 0.492647 0.241 Uiso 0.25 1 calc R U P D 2
C305 C 0.202(3) 0.468(2) 0.4524(12) 0.224(14) Uiso 0.25 1 d G U P D 2
H305 H 0.213741 0.420096 0.449167 0.269 Uiso 0.25 1 calc R U P D 2
C306 C 0.171(3) 0.508(3) 0.4312(9) 0.208(16) Uiso 0.25 1 d G U P D 2
H306 H 0.161812 0.487922 0.413549 0.249 Uiso 0.25 1 calc R U P D 2
C401 C 0.207(3) 0.537(2) 0.4661(11) 0.192(14) Uiso 0.25 1 d G U P E 3
H401 H 0.224255 0.582272 0.461959 0.230 Uiso 0.25 1 calc R U P E 3
C402 C 0.154(2) 0.507(3) 0.4489(8) 0.158(14) Uiso 0.25 1 d G U P E 3
H402 H 0.135915 0.531070 0.433052 0.190 Uiso 0.25 1 calc R U P E 3
C403 C 0.129(2) 0.441(3) 0.4549(10) 0.221(17) Uiso 0.25 1 d G U P E 3
H403 H 0.092645 0.420166 0.443195 0.266 Uiso 0.25 1 calc R U P E 3
C404 C 0.155(3) 0.405(2) 0.4781(12) 0.229(18) Uiso 0.25 1 d G U P E 3
H404 H 0.137713 0.360463 0.482245 0.274 Uiso 0.25 1 calc R U P E 3
C405 C 0.208(3) 0.436(3) 0.4953(9) 0.212(18) Uiso 0.25 1 d G U P E 3
H405 H 0.226053 0.411664 0.511153 0.255 Uiso 0.25 1 calc R U P E 3
C406 C 0.233(3) 0.502(3) 0.4893(10) 0.226(16) Uiso 0.25 1 d G U P E 3
H406 H 0.269324 0.522568 0.501010 0.271 Uiso 0.25 1 calc R U P E 3
C501 C 0.112(2) 0.488(3) 0.4714(12) 0.214(16) Uiso 0.25 1 d G U P F 4
H501 H 0.063103 0.486361 0.474440 0.257 Uiso 0.25 1 calc R U P F 4
C502 C 0.158(3) 0.439(3) 0.4835(10) 0.227(16) Uiso 0.25 1 d G U P F 4
H502 H 0.139918 0.403117 0.494773 0.273 Uiso 0.25 1 calc R U P F 4
C503 C 0.230(3) 0.441(3) 0.4790(11) 0.220(16) Uiso 0.25 1 d G U P F 4
H503 H 0.260863 0.407281 0.487246 0.264 Uiso 0.25 1 calc R U P F 4
C504 C 0.256(2) 0.493(3) 0.4624(12) 0.213(17) Uiso 0.25 1 d G U P F 4
H504 H 0.304993 0.494688 0.459384 0.256 Uiso 0.25 1 calc R U P F 4
C505 C 0.210(3) 0.542(2) 0.4504(9) 0.206(15) Uiso 0.25 1 d G U P F 4
H505 H 0.228180 0.577932 0.439051 0.248 Uiso 0.25 1 calc R U P F 4
C506 C 0.138(3) 0.540(3) 0.4548(10) 0.201(14) Uiso 0.25 1 d G U P F 4
H506 H 0.107234 0.573770 0.446578 0.241 Uiso 0.25 1 calc R U P F 4
C207 C 0.2881(13) 0.5500(14) 0.3889(3) 0.219(13) Uiso 0.5 1 d G U P . .
H207 H 0.281520 0.553669 0.408043 0.263 Uiso 0.5 1 calc R U P . .
C208 C 0.3318(13) 0.4982(12) 0.3792(5) 0.242(16) Uiso 0.5 1 d G U P . .
H208 H 0.355033 0.466584 0.391750 0.290 Uiso 0.5 1 calc R U P . .
C209 C 0.3415(11) 0.4929(10) 0.3513(5) 0.203(13) Uiso 0.5 1 d G U P . .
H209 H 0.371307 0.457497 0.344662 0.244 Uiso 0.5 1 calc R U P . .
C210 C 0.3075(11) 0.5392(12) 0.3330(3) 0.176(10) Uiso 0.5 1 d G U P . .
H210 H 0.314067 0.535494 0.313866 0.211 Uiso 0.5 1 calc R U P . .
C211 C 0.2638(10) 0.5909(10) 0.3427(4) 0.152(9) Uiso 0.5 1 d G U P . .
H211 H 0.240554 0.622579 0.330158 0.182 Uiso 0.5 1 calc R U P . .
C212 C 0.2541(10) 0.5963(11) 0.3706(5) 0.177(11) Uiso 0.5 1 d G U P . .
H212 H 0.224279 0.631667 0.377247 0.213 Uiso 0.5 1 calc R U P . .
C213 C 0.1232(19) 0.7317(15) 0.4810(9) 0.289(19) Uiso 0.5 1 d G U P G 5
H213 H 0.118406 0.686985 0.472619 0.347 Uiso 0.5 1 calc R U P G 5
C214 C 0.0977(15) 0.791(2) 0.4670(5) 0.247(16) Uiso 0.5 1 d G U P G 5
H214 H 0.075510 0.786183 0.449138 0.297 Uiso 0.5 1 calc R U P G 5
C215 C 0.1047(16) 0.8560(17) 0.4793(8) 0.260(17) Uiso 0.5 1 d G U P G 5
H215 H 0.087288 0.896226 0.469719 0.312 Uiso 0.5 1 calc R U P G 5
C216 C 0.1372(18) 0.8624(17) 0.5054(8) 0.288(19) Uiso 0.5 1 d G U P G 5
H216 H 0.141962 0.907071 0.513781 0.345 Uiso 0.5 1 calc R U P G 5
C217 C 0.1627(16) 0.803(3) 0.5194(5) 0.33(2) Uiso 0.5 1 d G U P G 5
H217 H 0.184859 0.807874 0.537262 0.400 Uiso 0.5 1 calc R U P G 5
C218 C 0.1557(18) 0.7381(19) 0.5071(9) 0.30(2) Uiso 0.5 1 d G U P G 5
H218 H 0.173081 0.697830 0.516681 0.363 Uiso 0.5 1 calc R U P G 5
C219 C 0.7024(9) 0.2323(12) 0.2773(4) 0.156(9) Uiso 0.5 1 d G U P H 1
H219 H 0.749857 0.248706 0.278770 0.187 Uiso 0.5 1 calc R U P H 1
C220 C 0.6883(12) 0.1618(11) 0.2808(4) 0.168(10) Uiso 0.5 1 d G U P H 1
H220 H 0.726049 0.129964 0.284670 0.202 Uiso 0.5 1 calc R U P H 1
C221 C 0.6189(14) 0.1378(10) 0.2787(5) 0.192(12) Uiso 0.5 1 d G U P H 1
H221 H 0.609189 0.089600 0.281136 0.230 Uiso 0.5 1 calc R U P H 1
C222 C 0.5636(10) 0.1844(15) 0.2731(5) 0.258(16) Uiso 0.5 1 d G U P H 1
H222 H 0.516134 0.167979 0.271702 0.310 Uiso 0.5 1 calc R U P H 1
C223 C 0.5777(11) 0.2549(13) 0.2696(5) 0.201(12) Uiso 0.5 1 d G U P H 1
H223 H 0.539941 0.286722 0.265803 0.241 Uiso 0.5 1 calc R U P H 1
C224 C 0.6471(13) 0.2789(9) 0.2717(4) 0.151(9) Uiso 0.5 1 d G U P H 1
H224 H 0.656802 0.327087 0.269336 0.181 Uiso 0.5 1 calc R U P H 1
C319 C 0.5921(12) 0.1737(15) 0.2638(5) 0.231(13) Uiso 0.5 1 d G U P I 2
H319 H 0.548764 0.149677 0.265814 0.277 Uiso 0.5 1 calc R U P I 2
C320 C 0.6559(16) 0.1378(10) 0.2665(5) 0.211(13) Uiso 0.5 1 d G U P I 2
H320 H 0.656197 0.089166 0.270347 0.253 Uiso 0.5 1 calc R U P I 2
C321 C 0.7192(12) 0.1729(13) 0.2635(5) 0.189(11) Uiso 0.5 1 d G U P I 2
H321 H 0.762838 0.148340 0.265291 0.226 Uiso 0.5 1 calc R U P I 2
C322 C 0.7188(11) 0.2440(13) 0.2578(4) 0.174(10) Uiso 0.5 1 d G U P I 2
H322 H 0.762045 0.268026 0.255702 0.209 Uiso 0.5 1 calc R U P I 2
C323 C 0.6549(15) 0.2799(10) 0.2551(5) 0.182(11) Uiso 0.5 1 d G U P I 2
H323 H 0.654613 0.328538 0.251170 0.219 Uiso 0.5 1 calc R U P I 2
C324 C 0.5916(11) 0.2448(15) 0.2581(5) 0.205(13) Uiso 0.5 1 d G U P I 2
H324 H 0.547972 0.269365 0.256226 0.246 Uiso 0.5 1 calc R U P I 2
S1A S 0.0246(4) 0.2614(4) 0.2949(2) 0.189(3) Uani 0.623(7) 1 d D U P J 1
S2A S 0.1592(5) 0.3068(4) 0.2792(2) 0.179(4) Uani 0.623(7) 1 d D U P J 1
N1A N 0.1028(9) 0.2515(10) 0.2880(5) 0.189(6) Uani 0.623(7) 1 d D U P J 1
O1A O 0.0090(10) 0.2079(11) 0.3153(5) 0.213(8) Uani 0.623(7) 1 d D U P J 1
O2A O 0.0031(8) 0.3304(8) 0.3004(4) 0.175(7) Uani 0.623(7) 1 d D U P J 1
O3A O 0.1215(11) 0.3654(10) 0.2635(5) 0.252(9) Uani 0.623(7) 1 d D U P J 1
O4A O 0.2215(7) 0.2782(8) 0.2711(4) 0.201(7) Uani 0.623(7) 1 d D U P J 1
C1A C -0.0270(11) 0.2410(12) 0.2634(5) 0.168(6) Uani 0.623(7) 1 d D U P J 1
C2A C 0.1789(15) 0.3605(14) 0.3096(5) 0.212(7) Uani 0.623(7) 1 d D U P J 1
F1A F -0.0960(7) 0.2379(7) 0.2664(4) 0.182(6) Uani 0.623(7) 1 d D U P J 1
F2A F -0.0098(7) 0.1780(7) 0.2553(4) 0.193(7) Uani 0.623(7) 1 d D U P J 1
F3A F -0.0162(8) 0.2842(8) 0.2431(4) 0.204(6) Uani 0.623(7) 1 d D U P J 1
F4A F 0.1524(13) 0.3326(15) 0.3317(4) 0.316(10) Uani 0.623(7) 1 d D U P J 1
F5A F 0.2413(10) 0.3712(10) 0.3158(5) 0.230(7) Uani 0.623(7) 1 d D U P J 1
F6A F 0.1502(13) 0.4207(11) 0.3056(6) 0.309(10) Uani 0.623(7) 1 d D U P J 1
S2E S 0.1556(14) 0.2935(14) 0.2985(6) 0.188(8) Uani 0.232(7) 1 d D U P K 2
S1E S 0.0221(11) 0.3059(12) 0.2734(6) 0.192(7) Uani 0.232(7) 1 d D U P K 2
F1E F -0.0915(16) 0.2393(18) 0.2854(7) 0.125(12) Uiso 0.232(7) 1 d D U P K 2
O2E O 0.031(3) 0.348(3) 0.2969(10) 0.214(15) Uiso 0.232(7) 1 d D U P K 2
F2E F -0.035(3) 0.188(3) 0.2544(9) 0.215(18) Uiso 0.232(7) 1 d D U P K 2
C1E C -0.0283(19) 0.2265(18) 0.2772(9) 0.179(12) Uiso 0.232(7) 1 d D U P K 2
O1E O -0.003(3) 0.330(3) 0.2464(8) 0.206(18) Uiso 0.232(7) 1 d D U P K 2
F4E F 0.150(3) 0.424(3) 0.2832(12) 0.26(2) Uiso 0.232(7) 1 d D U P K 2
F6E F 0.250(3) 0.393(3) 0.2989(10) 0.24(2) Uiso 0.232(7) 1 d D U P K 2
O3E O 0.099(3) 0.306(3) 0.3167(10) 0.227(11) Uiso 0.232(7) 1 d D U P K 2
N1E N 0.1041(16) 0.276(3) 0.2691(7) 0.179(11) Uiso 0.232(7) 1 d D U P K 2
F5E F 0.208(3) 0.359(3) 0.2597(9) 0.295(19) Uiso 0.232(7) 1 d D U P K 2
C2E C 0.194(2) 0.373(2) 0.2862(10) 0.208(12) Uiso 0.232(7) 1 d D U P K 2
F3E F 0.008(2) 0.1843(19) 0.2940(8) 0.175(13) Uiso 0.232(7) 1 d D U P K 2
O4E O 0.2059(19) 0.2458(19) 0.3096(8) 0.171(15) Uiso 0.232(7) 1 d D U P K 2
S1B S 0.5576(5) 0.7835(5) 0.3400(3) 0.158(4) Uani 0.572(7) 1 d D U P L 1
S2B S 0.7033(4) 0.7813(4) 0.3481(2) 0.164(3) Uani 0.572(7) 1 d D U P L 1
N1B N 0.6252(8) 0.7770(11) 0.3598(4) 0.164(5) Uani 0.572(7) 1 d D U P L 1
O1B O 0.5022(10) 0.7940(9) 0.3589(5) 0.153(6) Uani 0.572(7) 1 d D U P L 1
O2B O 0.5608(10) 0.8316(10) 0.3175(4) 0.187(7) Uani 0.572(7) 1 d D U P L 1
O3B O 0.7116(10) 0.8358(8) 0.3265(4) 0.183(7) Uani 0.572(7) 1 d D U P L 1
O4B O 0.7376(7) 0.7157(7) 0.3470(5) 0.177(7) Uani 0.572(7) 1 d D U P L 1
C1B C 0.5450(14) 0.6997(12) 0.3224(5) 0.178(7) Uani 0.572(7) 1 d D U P L 1
C2B C 0.7481(12) 0.8271(13) 0.3781(5) 0.183(6) Uani 0.572(7) 1 d D U P L 1
F2B F 0.5950(9) 0.6862(8) 0.3066(4) 0.197(6) Uani 0.572(7) 1 d D U P L 1
F6B F 0.8161(8) 0.8354(7) 0.3755(4) 0.212(7) Uani 0.572(7) 1 d D U P L 1
F5B F 0.7428(9) 0.7895(8) 0.4008(4) 0.205(6) Uani 0.572(7) 1 d D U P L 1
F1B F 0.5418(10) 0.6510(9) 0.3415(5) 0.209(7) Uani 0.572(7) 1 d D U P L 1
F3B F 0.4829(8) 0.7009(8) 0.3079(4) 0.194(7) Uani 0.572(7) 1 d D U P L 1
F4B F 0.7171(8) 0.8886(7) 0.3833(4) 0.199(6) Uani 0.572(7) 1 d D U P L 1
F2G F 0.4361(15) 0.6758(15) 0.3304(6) 0.138(10) Uiso 0.221(6) 1 d D U P M 2
S1G S 0.5425(15) 0.7549(14) 0.3451(7) 0.165(8) Uani 0.221(6) 1 d D U P M 2
O1G O 0.524(3) 0.806(2) 0.3234(10) 0.165(15) Uiso 0.221(6) 1 d D U P M 2
C1G C 0.505(2) 0.6732(19) 0.3303(8) 0.163(14) Uiso 0.221(6) 1 d D U P M 2
N1G N 0.6273(16) 0.747(2) 0.3448(9) 0.156(9) Uiso 0.221(6) 1 d D U P M 2
F3G F 0.531(2) 0.657(2) 0.3064(7) 0.178(13) Uiso 0.221(6) 1 d D U P M 2
F1G F 0.522(3) 0.626(2) 0.3498(10) 0.22(2) Uiso 0.221(6) 1 d D U P M 2
S2G S 0.6793(16) 0.7927(15) 0.3246(6) 0.207(8) Uani 0.221(6) 1 d D U P M 2
C2G C 0.696(2) 0.735(2) 0.2953(8) 0.217(19) Uiso 0.221(6) 1 d D U P M 2
F4G F 0.748(2) 0.759(3) 0.2816(9) 0.26(2) Uiso 0.221(6) 1 d D U P M 2
O4G O 0.641(3) 0.841(2) 0.3076(10) 0.217(17) Uiso 0.221(6) 1 d D U P M 2
O3G O 0.744(2) 0.808(4) 0.3382(12) 0.249(19) Uiso 0.221(6) 1 d D U P M 2
O2G O 0.511(3) 0.770(3) 0.3700(10) 0.19(2) Uiso 0.221(6) 1 d D U P M 2
F6G F 0.712(3) 0.679(2) 0.3086(10) 0.25(2) Uiso 0.221(6) 1 d D U P M 2
F5G F 0.635(2) 0.724(3) 0.2815(10) 0.26(2) Uiso 0.221(6) 1 d D U P M 2
S1H S 0.707(3) 0.781(2) 0.3798(11) 0.184(10) Uani 0.086(5) 1 d D U P N 3
S2H S 0.620(2) 0.790(2) 0.3313(10) 0.174(8) Uani 0.086(5) 1 d D U P N 3
N1H N 0.669(4) 0.831(3) 0.3553(14) 0.181(10) Uiso 0.086(5) 1 d D U P N 3
O4H O 0.612(6) 0.827(5) 0.3061(14) 0.21(3) Uiso 0.086(5) 1 d D U P N 3
C2H C 0.534(3) 0.762(3) 0.3414(14) 0.168(10) Uiso 0.086(5) 1 d D U P N 3
F4H F 0.543(5) 0.738(5) 0.3667(15) 0.18(2) Uiso 0.086(5) 1 d D U P N 3
F5H F 0.487(3) 0.813(4) 0.340(2) 0.134(19) Uiso 0.086(5) 1 d D U P N 3
F6H F 0.509(4) 0.709(4) 0.3260(19) 0.182(17) Uiso 0.086(5) 1 d D U P N 3
C1H C 0.776(3) 0.828(3) 0.3996(13) 0.192(15) Uiso 0.086(5) 1 d D U P N 3
F2H F 0.782(4) 0.807(5) 0.4259(13) 0.19(3) Uiso 0.086(5) 1 d D U P N 3
F1H F 0.764(5) 0.897(3) 0.3984(19) 0.21(2) Uiso 0.086(5) 1 d D U P N 3
F3H F 0.843(3) 0.821(6) 0.3927(18) 0.21(3) Uiso 0.086(5) 1 d D U P N 3
O3H O 0.654(4) 0.721(3) 0.331(2) 0.183(18) Uiso 0.086(5) 1 d D U P N 3
O2H O 0.650(4) 0.771(5) 0.3980(16) 0.19(2) Uiso 0.086(5) 1 d D U P N 3
O1H O 0.738(5) 0.721(3) 0.3680(17) 0.14(3) Uiso 0.086(5) 1 d D U P N 3
S1C S 0.0977(3) 0.7182(3) 0.31299(14) 0.157(2) Uani 0.722(7) 1 d D U P . .
O2C O 0.0411(6) 0.7639(6) 0.3094(3) 0.190(6) Uani 0.722(7) 1 d D U P O .
O1C O 0.0850(6) 0.6459(5) 0.3094(3) 0.176(5) Uani 0.722(7) 1 d D U P O .
C1C C 0.1562(9) 0.7444(9) 0.2857(4) 0.162(6) Uani 0.722(7) 1 d D U P O .
F1C F 0.1794(5) 0.8086(5) 0.2893(3) 0.193(5) Uani 0.722(7) 1 d D U P . .
F2C F 0.1241(6) 0.7395(7) 0.2611(3) 0.195(5) Uani 0.722(7) 1 d D U P . .
F3C F 0.2138(5) 0.7025(5) 0.2865(3) 0.174(4) Uani 0.722(7) 1 d D U P . .
S2C S 0.1503(9) 0.7805(10) 0.3609(4) 0.220(7) Uani 0.396(11) 1 d D U P O 1
O3C O 0.1342(17) 0.8444(16) 0.3521(7) 0.212(13) Uiso 0.396(11) 1 d D U P O 1
O4C O 0.2205(16) 0.7594(18) 0.3759(7) 0.215(14) Uiso 0.396(11) 1 d D U P O 1
F4C F 0.0207(15) 0.7568(16) 0.3770(6) 0.249(12) Uiso 0.396(11) 1 d D U P O 1
F5C F 0.0874(18) 0.798(2) 0.4080(7) 0.274(15) Uiso 0.396(11) 1 d D U P O 1
F6C F 0.1014(17) 0.6904(16) 0.3955(7) 0.273(14) Uiso 0.396(11) 1 d D U P O 1
C2C C 0.0857(18) 0.7547(19) 0.3873(7) 0.243(14) Uiso 0.396(11) 1 d D U P O 1
N1C N 0.1473(17) 0.7146(16) 0.3401(5) 0.199(11) Uiso 0.396(11) 1 d D U P O 1
S2F S 0.1307(12) 0.7452(12) 0.3681(4) 0.226(8) Uani 0.316(10) 1 d D U P O 2
O3F O 0.0725(18) 0.6955(18) 0.3726(8) 0.202(14) Uiso 0.316(10) 1 d D U P O 2
C2F C 0.0811(19) 0.8260(17) 0.3730(8) 0.215(14) Uiso 0.316(10) 1 d D U P O 2
O4F O 0.194(2) 0.759(3) 0.3860(9) 0.24(2) Uiso 0.316(10) 1 d D U P O 2
F5F F 0.0638(17) 0.8401(19) 0.3979(6) 0.214(13) Uiso 0.316(10) 1 d D U P O 2
F4F F 0.0203(15) 0.8268(17) 0.3589(6) 0.215(13) Uiso 0.316(10) 1 d D U P O 2
F6F F 0.126(2) 0.870(2) 0.3649(9) 0.29(2) Uiso 0.316(10) 1 d D U P O 2
N1F N 0.1522(17) 0.739(2) 0.3368(5) 0.206(12) Uiso 0.316(10) 1 d D U P O 2
S1D S 0.2439(17) 0.2368(17) 0.5013(7) 0.315(11) Uani 0.289(7) 1 d D U P P 1
S2D S 0.1980(16) 0.0976(17) 0.4905(7) 0.312(11) Uani 0.289(7) 1 d D U P P 1
F2D F 0.333(3) 0.334(3) 0.4745(13) 0.39(3) Uiso 0.289(7) 1 d D U P P 1
F1D F 0.382(2) 0.264(3) 0.5002(11) 0.34(2) Uiso 0.289(7) 1 d D U P P 1
C1D C 0.321(2) 0.275(2) 0.4866(11) 0.33(2) Uiso 0.289(7) 1 d D U P P 1
O1D O 0.178(2) 0.253(3) 0.4893(11) 0.29(2) Uiso 0.289(7) 1 d D U P P 1
N1D N 0.262(2) 0.1553(18) 0.4936(12) 0.297(13) Uiso 0.289(7) 1 d D U P P 1
O2D O 0.248(3) 0.237(3) 0.5312(8) 0.29(2) Uiso 0.289(7) 1 d D U P P 1
F3D F 0.327(3) 0.228(3) 0.4661(10) 0.31(2) Uiso 0.289(7) 1 d D U P P 1
F6D F 0.128(3) 0.053(3) 0.5281(12) 0.39(3) Uiso 0.289(7) 1 d D U P P 1
F4D F 0.080(3) 0.147(4) 0.5124(14) 0.46(4) Uiso 0.289(7) 1 d D U P P 1
F5D F 0.169(4) 0.161(4) 0.5373(13) 0.49(4) Uiso 0.289(7) 1 d D U P P 1
C2D C 0.141(3) 0.117(3) 0.5188(10) 0.37(2) Uiso 0.289(7) 1 d D U P P 1
O3D O 0.162(3) 0.117(3) 0.4659(9) 0.32(2) Uiso 0.289(7) 1 d D U P P 1
O4D O 0.231(3) 0.032(2) 0.4992(12) 0.31(2) Uiso 0.289(7) 1 d D U P P 1
S1I S 0.2249(16) 0.2111(16) 0.5053(7) 0.285(11) Uani 0.233(8) 1 d D U P Q 2
S2I S 0.2186(17) 0.0866(15) 0.4710(7) 0.283(11) Uani 0.233(8) 1 d D U P Q 2
O1I O 0.230(3) 0.161(3) 0.5256(11) 0.28(2) Uiso 0.233(8) 1 d D U P Q 2
C1I C 0.312(2) 0.254(3) 0.5021(12) 0.306(17) Uiso 0.233(8) 1 d D U P Q 2
O2I O 0.181(3) 0.272(2) 0.5059(13) 0.26(2) Uiso 0.233(8) 1 d D U P Q 2
O3I O 0.224(4) 0.081(3) 0.4413(9) 0.33(3) Uiso 0.233(8) 1 d D U P Q 2
N1I N 0.210(4) 0.1703(19) 0.4761(10) 0.306(14) Uiso 0.233(8) 1 d D U P Q 2
F4I F 0.141(4) -0.021(3) 0.4845(14) 0.37(4) Uiso 0.233(8) 1 d D U P Q 2
C2I C 0.133(2) 0.043(3) 0.4751(12) 0.326(18) Uiso 0.233(8) 1 d D U P Q 2
O4I O 0.272(3) 0.050(3) 0.4870(11) 0.26(2) Uiso 0.233(8) 1 d D U P Q 2
F1I F 0.354(3) 0.212(3) 0.4907(14) 0.32(3) Uiso 0.233(8) 1 d D U P Q 2
F2I F 0.336(4) 0.275(4) 0.5262(13) 0.40(3) Uiso 0.233(8) 1 d D U P Q 2
F3I F 0.309(4) 0.313(3) 0.4874(16) 0.38(3) Uiso 0.233(8) 1 d D U P Q 2
F5I F 0.097(4) 0.043(5) 0.4501(13) 0.46(5) Uiso 0.233(8) 1 d D U P Q 2
F6I F 0.089(3) 0.071(4) 0.4921(15) 0.38(3) Uiso 0.233(8) 1 d D U P Q 2
H5B H 1.0433(18) -0.134(2) 0.2867(6) 0.452 Uiso 1 1 d D U . . .
H5A H 1.0409(17) -0.0854(18) 0.2627(7) 0.452 Uiso 1 1 d D U . . .
H19A H 0.2231(15) 0.5908(19) 0.2180(9) 0.452 Uiso 1 1 d D U . . .
H19B H 0.251(3) 0.6529(13) 0.2338(9) 0.452 Uiso 1 1 d D U . . .

loop_
_atom_site_aniso_label
_atom_site_aniso_U_11
_atom_site_aniso_U_22
_atom_site_aniso_U_33
_atom_site_aniso_U_23
_atom_site_aniso_U_13
_atom_site_aniso_U_12
Fe1 0.0927(12) 0.0707(11) 0.324(3) 0.0202(13) -0.0440(14) -0.0187(9)
Fe2 0.0740(11) 0.0759(11) 0.359(3) 0.0181(15) -0.0290(15) -0.0085(9)
N1 0.093(6) 0.066(5) 0.305(12) 0.023(7) -0.038(8) -0.018(5)
N2 0.086(6) 0.070(5) 0.304(12) 0.011(7) -0.043(7) -0.021(5)
N3 0.081(6) 0.062(6) 0.333(13) 0.022(7) -0.015(7) -0.010(5)
N4 0.081(5) 0.101(7) 0.374(14) 0.060(9) -0.030(7) -0.028(6)
N5 0.185(12) 0.106(8) 0.362(18) 0.011(10) 0.063(11) 0.030(7)
N6 0.123(8) 0.107(8) 0.330(15) 0.039(9) -0.061(9) -0.016(6)
N7 0.108(8) 0.144(11) 0.359(15) 0.060(11) -0.011(10) 0.006(8)
C1 0.114(8) 0.064(6) 0.311(14) 0.018(7) -0.025(9) -0.019(6)
C2 0.127(10) 0.070(8) 0.308(16) 0.015(8) -0.019(11) -0.016(7)
C3 0.136(10) 0.099(8) 0.312(15) 0.019(10) -0.044(12) -0.015(8)
C4 0.116(9) 0.086(7) 0.295(13) 0.021(8) -0.044(10) -0.016(7)
C5 0.108(9) 0.081(7) 0.293(13) 0.021(7) -0.037(10) -0.002(7)
C6 0.094(8) 0.084(7) 0.293(12) 0.012(7) -0.025(9) -0.008(7)
C7 0.089(6) 0.066(5) 0.334(15) 0.014(8) -0.027(9) -0.002(5)
C8 0.083(7) 0.070(6) 0.376(17) 0.019(9) -0.026(9) -0.008(5)
C9 0.087(6) 0.068(6) 0.356(17) -0.003(9) -0.004(9) -0.010(5)
C10 0.083(6) 0.067(5) 0.363(16) -0.004(8) -0.028(9) -0.013(5)
C11 0.091(7) 0.065(5) 0.339(16) 0.010(8) -0.026(9) -0.003(5)
C12 0.088(6) 0.071(6) 0.323(15) 0.005(8) -0.038(9) -0.012(5)
C13 0.082(7) 0.061(5) 0.352(15) 0.017(8) -0.016(8) -0.001(5)
C14 0.089(7) 0.070(6) 0.368(17) 0.008(9) -0.004(9) 0.001(5)
C15 0.074(6) 0.067(6) 0.329(14) 0.011(8) -0.016(7) -0.001(5)
C16 0.066(6) 0.060(6) 0.353(16) 0.008(8) -0.019(7) 0.000(5)
C17 0.066(6) 0.064(5) 0.328(14) 0.005(8) -0.025(7) -0.002(5)
C18 0.085(7) 0.062(5) 0.318(15) 0.003(8) -0.020(8) -0.003(5)
C19 0.075(6) 0.061(6) 0.303(14) 0.018(7) -0.019(7) 0.001(5)
C20 0.081(7) 0.068(6) 0.307(14) 0.021(7) -0.018(7) -0.003(5)
C21 0.076(7) 0.071(7) 0.333(15) 0.010(8) -0.026(8) -0.004(6)
C22 0.069(6) 0.059(7) 0.323(14) 0.025(7) -0.017(7) -0.006(5)
C23 0.069(6) 0.070(6) 0.310(14) 0.023(7) -0.024(7) -0.007(5)
C24 0.077(7) 0.061(7) 0.307(14) 0.018(7) -0.020(7) -0.006(6)
C25 0.084(6) 0.085(8) 0.352(14) 0.052(9) -0.015(8) -0.001(6)
C26 0.091(7) 0.117(10) 0.346(16) 0.054(10) -0.019(8) -0.014(7)
C27 0.110(8) 0.144(12) 0.379(17) 0.083(12) 0.000(10) -0.010(9)
C28 0.108(8) 0.176(13) 0.386(19) 0.094(13) -0.001(10) -0.023(10)
C29 0.104(9) 0.169(14) 0.38(2) 0.075(13) -0.004(10) -0.015(9)
C30 0.089(7) 0.157(12) 0.358(18) 0.049(12) -0.022(10) -0.029(8)
C31 0.079(7) 0.067(6) 0.307(14) 0.003(7) -0.018(7) -0.012(5)
C32 0.091(8) 0.084(8) 0.313(15) 0.013(8) -0.011(8) -0.008(6)
C33 0.113(9) 0.080(7) 0.305(15) 0.007(8) -0.003(8) 0.001(6)
C34 0.111(9) 0.083(7) 0.317(16) 0.019(9) 0.012(8) 0.002(6)
C35 0.111(9) 0.085(8) 0.325(17) 0.011(9) 0.018(9) 0.005(6)
C36 0.107(8) 0.074(6) 0.311(15) 0.011(8) 0.012(9) 0.002(6)
C37 0.107(8) 0.078(8) 0.299(12) 0.019(8) -0.033(8) -0.013(6)
C38 0.148(11) 0.080(8) 0.316(16) 0.003(9) -0.033(10) -0.015(7)
C39 0.168(12) 0.099(10) 0.317(17) -0.002(10) -0.024(11) -0.012(8)
C40 0.166(13) 0.122(12) 0.344(17) 0.021(11) -0.046(12) -0.023(9)
C41 0.144(12) 0.126(12) 0.338(17) 0.027(11) -0.063(11) -0.015(9)
C42 0.092(8) 0.102(10) 0.361(15) 0.059(11) -0.016(10) -0.006(7)
C43 0.094(8) 0.111(9) 0.383(17) 0.052(10) -0.024(10) 0.009(7)
C44 0.113(10) 0.182(15) 0.37(2) 0.037(15) -0.031(13) 0.010(10)
C45 0.135(12) 0.192(17) 0.355(19) 0.064(15) -0.020(14) 0.032(10)
C46 0.140(12) 0.173(14) 0.349(16) 0.056(13) -0.015(11) 0.014(10)
N8 0.089(6) 0.081(6) 0.364(15) 0.038(7) -0.041(7) -0.009(5)
N9 0.097(6) 0.081(6) 0.314(12) 0.036(7) -0.053(7) -0.025(5)
N10 0.073(5) 0.087(6) 0.332(12) 0.015(7) -0.024(6) -0.007(4)
N11 0.070(6) 0.098(6) 0.313(13) 0.005(7) -0.024(6) 0.001(5)
N12 0.217(15) 0.237(17) 0.201(9) 0.001(13) -0.003(10) -0.017(14)
N13 0.185(16) 0.187(15) 0.218(13) -0.002(12) -0.051(14) 0.004(13)
N14 0.215(16) 0.246(15) 0.374(19) -0.047(13) -0.011(14) 0.050(13)
C51 0.104(8) 0.113(10) 0.41(2) 0.046(11) -0.016(11) -0.018(8)
C52 0.098(8) 0.165(13) 0.46(2) 0.084(13) -0.031(12) -0.006(9)
C53 0.099(9) 0.163(13) 0.46(2) 0.081(13) -0.024(12) 0.000(9)
C54 0.095(7) 0.148(12) 0.45(2) 0.082(13) -0.044(11) -0.006(8)
C55 0.094(7) 0.118(9) 0.384(17) 0.069(10) -0.045(9) -0.011(7)
C56 0.108(7) 0.122(9) 0.304(13) 0.055(9) -0.058(8) -0.008(7)
C57 0.102(8) 0.103(9) 0.292(15) 0.039(8) -0.057(8) -0.028(7)
C58 0.099(8) 0.092(7) 0.296(14) 0.031(8) -0.047(8) -0.032(6)
C59 0.109(9) 0.102(9) 0.298(16) 0.028(9) -0.035(8) -0.032(7)
C60 0.115(9) 0.107(9) 0.268(14) 0.044(8) -0.049(8) -0.036(7)
C61 0.111(9) 0.106(8) 0.286(14) 0.024(8) -0.051(8) -0.022(6)
C62 0.125(10) 0.098(9) 0.284(15) 0.030(8) -0.064(8) -0.035(8)
C63 0.113(8) 0.095(8) 0.249(11) 0.042(9) -0.041(7) -0.017(6)
C64 0.123(9) 0.138(10) 0.245(10) 0.056(10) -0.050(8) -0.037(8)
C65 0.123(9) 0.128(9) 0.225(8) 0.021(8) -0.022(7) -0.028(7)
C66 0.112(8) 0.103(8) 0.267(11) 0.025(10) -0.040(8) -0.016(6)
C67 0.103(7) 0.085(7) 0.268(11) 0.014(9) -0.037(8) -0.003(6)
C68 0.100(8) 0.090(8) 0.270(12) 0.020(8) -0.045(7) -0.011(6)
C69 0.079(7) 0.102(8) 0.274(12) 0.022(8) -0.022(7) -0.001(5)
C70 0.090(8) 0.105(8) 0.290(13) 0.026(8) -0.025(8) -0.007(6)
C71 0.084(8) 0.088(8) 0.317(13) 0.025(9) -0.026(8) 0.003(6)
C72 0.065(6) 0.081(7) 0.302(13) 0.016(8) -0.026(7) 0.009(5)
C73 0.076(7) 0.074(7) 0.286(12) 0.012(7) -0.030(7) -0.003(5)
C74 0.098(8) 0.090(8) 0.278(13) 0.020(8) -0.042(8) 0.001(6)
C75 0.078(7) 0.097(7) 0.324(14) 0.016(8) -0.031(8) 0.003(6)
C76 0.076(7) 0.096(7) 0.313(14) 0.007(8) -0.021(7) 0.008(6)
C77 0.081(7) 0.120(9) 0.333(17) -0.007(9) -0.036(8) 0.009(6)
C78 0.099(9) 0.139(10) 0.346(18) -0.022(11) -0.048(10) 0.019(8)
C79 0.087(7) 0.108(8) 0.322(16) 0.002(9) -0.034(9) -0.003(6)
C80 0.075(7) 0.103(8) 0.345(16) -0.004(9) -0.034(9) -0.015(6)
C81 0.169(6) 0.165(6) 0.190(5) 0.002(5) 0.005(4) 0.000(5)
C82 0.175(6) 0.171(6) 0.186(6) 0.001(6) 0.003(5) -0.004(5)
C83 0.180(7) 0.171(7) 0.188(6) 0.003(6) 0.006(6) -0.002(6)
C84 0.173(6) 0.161(6) 0.185(6) 0.002(5) 0.007(5) 0.003(5)
C85 0.171(6) 0.158(6) 0.183(5) 0.001(5) 0.009(5) 0.003(5)
C86 0.168(6) 0.158(6) 0.183(5) 0.000(5) 0.010(5) 0.005(5)
C87 0.138(14) 0.153(12) 0.214(14) 0.022(10) -0.042(14) 0.008(11)
C88 0.153(12) 0.150(11) 0.181(13) 0.040(10) -0.009(12) 0.007(11)
C89 0.189(15) 0.159(13) 0.209(14) 0.053(12) 0.002(14) 0.025(12)
C90 0.212(17) 0.193(15) 0.193(14) 0.048(14) -0.028(14) 0.021(14)
C91 0.227(19) 0.207(17) 0.205(15) 0.004(12) -0.029(15) 0.001(15)
C92 0.095(9) 0.154(9) 0.342(17) -0.036(10) -0.058(11) 0.032(9)
C93 0.220(15) 0.126(9) 0.380(19) -0.033(11) -0.025(14) 0.083(12)
C94 0.27(2) 0.152(11) 0.41(2) -0.065(13) -0.061(18) 0.095(13)
C95 0.183(16) 0.225(15) 0.40(2) -0.109(15) -0.086(16) 0.110(15)
C96 0.223(18) 0.281(19) 0.40(2) -0.075(16) -0.035(16) 0.09(2)
N15 0.121(7) 0.083(7) 0.329(14) 0.013(7) -0.046(8) -0.049(6)
N16 0.105(6) 0.060(6) 0.284(12) -0.004(6) -0.039(7) -0.002(5)
N17 0.067(5) 0.070(5) 0.323(12) -0.010(7) -0.038(7) -0.006(5)
N18 0.081(7) 0.076(6) 0.392(15) 0.018(8) -0.011(9) -0.008(5)
N19 0.099(7) 0.110(7) 0.290(13) 0.032(8) -0.043(7) 0.003(5)
N20 0.165(10) 0.146(10) 0.279(14) -0.003(11) -0.007(9) -0.018(9)
N21 0.120(8) 0.101(7) 0.290(14) -0.018(9) -0.054(8) 0.001(6)
C101 0.139(9) 0.103(9) 0.335(17) 0.015(9) -0.080(10) -0.049(8)
C102 0.156(11) 0.168(15) 0.35(2) -0.016(11) -0.078(13) -0.061(11)
C103 0.178(12) 0.168(14) 0.356(19) -0.034(13) -0.074(13) -0.047(12)
C104 0.157(10) 0.136(11) 0.328(17) -0.023(10) -0.063(11) -0.042(9)
C105 0.134(8) 0.088(9) 0.303(15) 0.011(8) -0.048(9) -0.033(8)
C106 0.122(7) 0.072(8) 0.267(12) 0.006(7) -0.037(7) -0.007(6)
C107 0.098(7) 0.057(6) 0.275(12) 0.006(7) -0.046(7) -0.006(5)
C108 0.105(8) 0.065(7) 0.282(13) 0.019(8) -0.052(8) -0.006(6)
C109 0.085(7) 0.057(6) 0.276(12) 0.013(7) -0.045(7) -0.006(5)
C110 0.082(7) 0.064(6) 0.271(12) 0.004(7) -0.037(7) -0.001(5)
C111 0.089(7) 0.069(7) 0.289(13) 0.023(8) -0.043(8) -0.003(5)
C112 0.098(7) 0.066(7) 0.267(12) 0.003(7) -0.036(7) -0.004(5)
C113 0.094(7) 0.063(6) 0.273(12) -0.005(7) -0.041(7) 0.004(5)
C114 0.099(8) 0.050(6) 0.309(14) 0.005(7) -0.056(8) -0.001(5)
C115 0.075(6) 0.063(5) 0.278(12) -0.005(6) -0.035(6) -0.004(5)
C116 0.082(7) 0.071(6) 0.285(14) 0.003(7) -0.043(7) -0.006(5)
C117 0.077(6) 0.071(5) 0.263(12) -0.006(7) -0.032(7) 0.004(5)
C118 0.090(7) 0.062(5) 0.272(13) -0.002(7) -0.048(7) 0.005(5)
C119 0.086(6) 0.067(5) 0.263(12) -0.011(7) -0.041(8) -0.005(4)
C120 0.078(6) 0.067(5) 0.284(14) -0.001(7) -0.039(8) -0.005(5)
C121 0.081(6) 0.070(6) 0.287(14) -0.001(8) -0.047(8) -0.013(5)
C122 0.085(6) 0.061(5) 0.302(14) -0.003(7) -0.029(8) -0.010(5)
C123 0.083(6) 0.068(6) 0.290(14) -0.007(8) -0.032(8) -0.009(5)
C124 0.082(6) 0.073(6) 0.259(13) -0.001(7) -0.036(8) 0.000(5)
C125 0.082(8) 0.070(6) 0.325(13) -0.006(7) -0.026(8) -0.008(6)
C126 0.086(9) 0.066(6) 0.367(16) -0.010(8) -0.040(10) -0.011(6)
C127 0.104(8) 0.068(7) 0.429(17) -0.035(9) -0.034(10) -0.008(7)
C128 0.123(12) 0.077(8) 0.45(2) -0.026(12) -0.033(14) -0.008(7)
C129 0.140(13) 0.089(9) 0.46(2) 0.004(12) -0.016(15) -0.032(10)
C130 0.095(8) 0.071(7) 0.440(18) 0.013(9) -0.011(10) -0.013(7)
C131 0.084(7) 0.075(6) 0.276(13) 0.005(7) -0.038(7) 0.004(5)
C132 0.098(8) 0.076(6) 0.295(14) 0.009(8) -0.048(8) 0.003(6)
C133 0.092(7) 0.098(8) 0.279(14) 0.014(8) -0.042(8) -0.001(6)
C134 0.083(7) 0.100(7) 0.280(14) 0.021(8) -0.029(7) 0.008(6)
C135 0.111(8) 0.088(7) 0.336(16) 0.007(9) -0.067(9) 0.000(6)
C136 0.105(8) 0.092(8) 0.329(16) 0.017(9) -0.075(9) -0.003(6)
C137 0.142(9) 0.097(9) 0.275(14) -0.013(10) -0.021(9) 0.007(7)
C138 0.146(11) 0.125(11) 0.278(14) -0.020(10) -0.012(9) 0.025(8)
C139 0.173(13) 0.177(15) 0.303(19) 0.002(14) 0.014(12) 0.046(11)
C140 0.202(15) 0.26(2) 0.32(2) 0.042(17) 0.027(14) 0.053(14)
C141 0.206(16) 0.210(17) 0.312(17) 0.045(14) 0.026(12) 0.035(14)
C142 0.085(8) 0.091(8) 0.311(12) -0.017(8) -0.038(8) -0.010(6)
C143 0.114(10) 0.140(11) 0.325(17) -0.020(13) -0.019(10) 0.020(8)
C144 0.160(14) 0.223(18) 0.32(2) 0.000(16) -0.011(12) 0.035(12)
C145 0.163(14) 0.211(17) 0.312(17) -0.010(13) -0.029(11) 0.016(11)
C146 0.174(14) 0.163(14) 0.292(16) -0.013(14) -0.039(12) 0.019(11)
S1A 0.135(5) 0.135(6) 0.301(9) 0.024(6) 0.044(5) 0.034(4)
S2A 0.142(6) 0.104(5) 0.290(10) -0.008(6) 0.007(7) -0.009(4)
N1A 0.135(10) 0.163(12) 0.271(15) -0.017(11) 0.036(10) 0.004(9)
O1A 0.197(15) 0.181(14) 0.271(18) 0.056(15) 0.092(13) 0.091(12)
O2A 0.121(11) 0.107(10) 0.30(2) -0.006(10) 0.028(11) -0.003(8)
O3A 0.207(16) 0.163(14) 0.38(2) 0.049(15) -0.070(16) 0.014(12)
O4A 0.093(9) 0.148(12) 0.36(2) -0.057(13) 0.038(11) 0.009(8)
C1A 0.130(9) 0.116(10) 0.260(14) -0.008(10) 0.020(11) 0.006(11)
C2A 0.186(13) 0.176(13) 0.273(14) -0.018(12) 0.011(12) -0.003(12)
F1A 0.121(8) 0.150(10) 0.277(18) -0.007(12) 0.022(9) 0.027(7)
F2A 0.099(9) 0.102(7) 0.381(19) -0.003(8) 0.026(10) 0.012(6)
F3A 0.183(12) 0.135(10) 0.292(15) 0.017(10) 0.005(11) -0.015(9)
F4A 0.287(19) 0.41(3) 0.247(16) 0.030(16) -0.015(15) -0.06(2)
F5A 0.192(11) 0.183(14) 0.31(2) -0.030(14) -0.018(12) -0.006(10)
F6A 0.33(2) 0.200(14) 0.39(3) -0.052(13) -0.06(2) 0.073(14)
S2E 0.163(13) 0.162(14) 0.240(16) -0.018(14) 0.024(13) 0.028(12)
S1E 0.181(13) 0.151(12) 0.246(15) 0.026(13) 0.029(13) 0.000(11)
S1B 0.115(6) 0.127(6) 0.231(9) 0.019(6) -0.010(6) 0.029(5)
S2B 0.119(5) 0.115(5) 0.259(9) 0.025(5) 0.005(5) -0.003(4)
N1B 0.136(9) 0.155(11) 0.202(12) 0.021(10) 0.013(9) 0.006(8)
O1B 0.145(11) 0.095(11) 0.217(16) -0.004(11) -0.021(12) -0.013(9)
O2B 0.143(14) 0.168(13) 0.250(16) 0.035(13) 0.007(12) 0.047(12)
O3B 0.150(13) 0.108(10) 0.289(16) 0.060(12) -0.019(12) -0.052(10)
O4B 0.109(10) 0.096(9) 0.32(2) 0.027(10) -0.012(12) 0.030(8)
C1B 0.153(12) 0.158(13) 0.220(15) -0.007(10) -0.016(9) 0.033(12)
C2B 0.144(10) 0.144(12) 0.260(14) 0.008(11) -0.004(12) -0.005(11)
F2B 0.160(11) 0.148(11) 0.282(15) -0.020(10) 0.012(10) 0.038(10)
F6B 0.137(9) 0.133(10) 0.36(2) 0.015(12) -0.017(11) -0.027(8)
F5B 0.180(12) 0.154(11) 0.274(14) 0.021(10) -0.045(11) -0.033(10)
F1B 0.210(15) 0.132(10) 0.284(17) 0.008(10) 0.002(11) 0.039(11)
F3B 0.152(10) 0.149(11) 0.275(16) -0.063(11) -0.041(10) 0.045(9)
F4B 0.164(11) 0.123(9) 0.305(17) 0.014(9) -0.018(11) -0.004(8)
S1G 0.147(13) 0.152(14) 0.194(13) 0.022(13) -0.015(11) 0.016(12)
S2G 0.194(15) 0.188(15) 0.239(16) 0.016(14) 0.024(14) -0.028(14)
S1H 0.173(18) 0.157(17) 0.220(19) 0.016(18) 0.001(17) 0.005(17)
S2H 0.150(14) 0.164(14) 0.212(14) 0.031(14) 0.033(14) 0.040(14)
S1C 0.102(3) 0.096(4) 0.270(7) 0.010(3) -0.009(4) -0.014(3)
O2C 0.123(9) 0.107(8) 0.342(19) 0.076(10) 0.047(10) -0.003(7)
O1C 0.144(10) 0.072(7) 0.311(16) 0.020(8) 0.003(9) -0.026(6)
C1C 0.097(11) 0.111(9) 0.276(16) 0.017(12) -0.010(10) -0.016(8)
F1C 0.122(7) 0.104(6) 0.355(15) 0.021(8) 0.021(8) -0.010(5)
F2C 0.126(8) 0.192(11) 0.264(12) 0.045(9) -0.016(7) 0.005(7)
F3C 0.101(6) 0.132(7) 0.286(12) 0.003(8) -0.014(7) 0.000(5)
S2C 0.213(11) 0.222(13) 0.226(13) 0.043(11) 0.029(10) -0.073(10)
S2F 0.220(14) 0.228(14) 0.236(14) 0.082(12) 0.064(12) 0.060(12)
S1D 0.304(18) 0.310(18) 0.330(18) 0.019(15) 0.004(15) 0.010(16)
S2D 0.307(18) 0.308(17) 0.320(19) 0.047(16) 0.005(16) -0.002(15)
S1I 0.274(17) 0.266(18) 0.322(19) 0.071(15) 0.080(15) 0.143(15)
S2I 0.307(18) 0.249(17) 0.303(19) 0.087(16) 0.087(16) 0.092(15)

loop_
_atom_type_symbol
_atom_type_description
_atom_type_scat_dispersion_real
_atom_type_scat_dispersion_imag
_atom_type_scat_source
C C 0.0032 0.0016 'International Tables Vol C Tables 4.2.6.8 and 6.1.1.4'
H H 0.0000 0.0000 'International Tables Vol C Tables 4.2.6.8 and 6.1.1.4'
N N 0.0061 0.0032 'International Tables Vol C Tables 4.2.6.8 and 6.1.1.4'
O O 0.0106 0.0058 'International Tables Vol C Tables 4.2.6.8 and 6.1.1.4'
Fe Fe 0.3435 0.8063 'International Tables Vol C Tables 4.2.6.8 and 6.1.1.4'
S S 0.1203 0.1179 'International Tables Vol C Tables 4.2.6.8 and 6.1.1.4'
F F 0.0168 0.0099 'International Tables Vol C Tables 4.2.6.8 and 6.1.1.4'

loop_
_geom_angle_atom_site_label_1
_geom_angle_atom_site_label_2
_geom_angle_atom_site_label_3
_geom_angle
_geom_angle_site_symmetry_1
_geom_angle_site_symmetry_3
_geom_angle_publ_flag
N8 Fe1 N1 93.0(4) . . ?
N8 Fe1 N16 173.8(5) . . ?
N1 Fe1 N16 89.1(4) . . ?
N8 Fe1 N2 90.4(5) . . ?
N1 Fe1 N2 81.3(5) . . ?
N16 Fe1 N2 95.7(4) . . ?
N8 Fe1 N15 93.4(5) . . ?
N1 Fe1 N15 92.8(5) . . ?
N16 Fe1 N15 80.7(5) . . ?
N2 Fe1 N15 173.2(4) . . ?
N8 Fe1 N9 81.7(4) . . ?
N1 Fe1 N9 174.2(5) . . ?
N16 Fe1 N9 96.4(4) . . ?
N2 Fe1 N9 96.2(4) . . ?
N15 Fe1 N9 90.0(5) . . ?
N4 Fe2 N18 93.3(5) . . ?
N4 Fe2 N17 173.1(4) . . ?
N18 Fe2 N17 80.6(5) . . ?
N4 Fe2 N11 94.0(4) . . ?
N18 Fe2 N11 92.9(5) . . ?
N17 Fe2 N11 89.5(4) . . ?
N4 Fe2 N3 80.6(4) . . ?
N18 Fe2 N3 90.4(5) . . ?
N17 Fe2 N3 96.2(4) . . ?
N11 Fe2 N3 173.8(5) . . ?
N4 Fe2 N10 88.7(5) . . ?
N18 Fe2 N10 173.6(5) . . ?
N17 Fe2 N10 97.7(4) . . ?
N11 Fe2 N10 80.9(4) . . ?
N3 Fe2 N10 95.8(4) . . ?
C1 N1 C5 116.8(11) . . ?
C1 N1 Fe1 128.7(10) . . ?
C5 N1 Fe1 114.1(8) . . ?
C6 N2 C7 118.0(11) . . ?
C6 N2 Fe1 118.0(8) . . ?
C7 N2 Fe1 124.0(9) . . ?
C25 N3 C22 119.9(11) . . ?
C25 N3 Fe2 115.4(8) . . ?
C22 N3 Fe2 124.6(9) . . ?
C30 N4 C26 117.8(4) . . ?
C30 N4 Fe2 126.7(6) . . ?
C26 N4 Fe2 115.5(6) . . ?
C34 N5 H5B 105(3) . . ?
C34 N5 H5A 105(3) . . ?
H5B N5 H5A 120(4) . . ?
C37 N6 C41 117.8(13) . . ?
C42 N7 C46 118.7(14) . . ?
N1 C1 C2 122.5(13) . . ?
N1 C1 H1 118.8 . . ?
C2 C1 H1 118.8 . . ?
C3 C2 C1 120.5(12) . . ?
C3 C2 H2 119.7 . . ?
C1 C2 H2 119.7 . . ?
C2 C3 C4 118.4(14) . . ?
C2 C3 H3 120.8 . . ?
C4 C3 H3 120.8 . . ?
C3 C4 C5 117.6(13) . . ?
C3 C4 H4 121.2 . . ?
C5 C4 H4 121.2 . . ?
N1 C5 C4 124.2(11) . . ?
N1 C5 C6 114.2(11) . . ?
C4 C5 C6 121.6(13) . . ?
N2 C6 C37 127.2(11) . . ?
N2 C6 C5 112.2(12) . . ?
C37 C6 C5 120.4(12) . . ?
C8 C7 C12 120.0 . . ?
C8 C7 N2 120.0(6) . . ?
C12 C7 N2 120.0(5) . . ?
C7 C8 C9 120.0 . . ?
C7 C8 H8 120.0 . . ?
C9 C8 H8 120.0 . . ?
C10 C9 C8 120.0 . . ?
C10 C9 H9 120.0 . . ?
C8 C9 H9 120.0 . . ?
C9 C10 C11 120.0 . . ?
C9 C10 C13 118.6(6) . . ?
C11 C10 C13 121.4(6) . . ?
C12 C11 C10 120.0 . . ?
C12 C11 H11 120.0 . . ?
C10 C11 H11 120.0 . . ?
C11 C12 C7 120.0 . . ?
C11 C12 H12 120.0 . . ?
C7 C12 H12 120.0 . . ?
C14 C13 C18 118.7(9) . . ?
C14 C13 C10 120.6(9) . . ?
C18 C13 C10 120.7(9) . . ?
C13 C14 C15 122.3(10) . . ?
C13 C14 H14 118.9 . . ?
C15 C14 H14 118.9 . . ?
C16 C15 C14 117.5(9) . . ?
C16 C15 C31 124.4(9) . . ?
C14 C15 C31 118.0(9) . . ?
C17 C16 C15 121.9(9) . . ?
C17 C16 H16 119.1 . . ?
C15 C16 H16 119.1 . . ?
C16 C17 C18 118.7(9) . . ?
C16 C17 C19 122.1(8) . . ?
C18 C17 C19 119.2(9) . . ?
C17 C18 C13 120.9(10) . . ?
C17 C18 H18 119.5 . . ?
C13 C18 H18 119.5 . . ?
C24 C19 C20 119.1(10) . . ?
C24 C19 C17 120.6(10) . . ?
C20 C19 C17 120.3(11) . . ?
C19 C20 C21 119.6(11) . . ?
C19 C20 H20 120.2 . . ?
C21 C20 H20 120.2 . . ?
C22 C21 C20 120.5(11) . . ?
C22 C21 H21 119.8 . . ?
C20 C21 H21 119.8 . . ?
C23 C22 C21 120.0(10) . . ?
C23 C22 N3 120.1(11) . . ?
C21 C22 N3 119.8(10) . . ?
C22 C23 C24 119.0(11) . . ?
C22 C23 H23 120.5 . . ?
C24 C23 H23 120.5 . . ?
C19 C24 C23 121.6(10) . . ?
C19 C24 H24 119.2 . . ?
C23 C24 H24 119.2 . . ?
N3 C25 C42 122.7(12) . . ?
N3 C25 C26 115.2(10) . . ?
C42 C25 C26 122.1(12) . . ?
N4 C26 C27 123.4(4) . . ?
N4 C26 C25 113.3(9) . . ?
C27 C26 C25 123.3(9) . . ?
C28 C27 C26 118.1(4) . . ?
C28 C27 H27 120.9 . . ?
C26 C27 H27 120.9 . . ?
C27 C28 C29 119.6(4) . . ?
C27 C28 H28 120.2 . . ?
C29 C28 H28 120.2 . . ?
C28 C29 C30 118.9(4) . . ?
C28 C29 H29 120.5 . . ?
C30 C29 H29 120.5 . . ?
N4 C30 C29 122.1(4) . . ?
N4 C30 H30 118.9 . . ?
C29 C30 H30 118.9 . . ?
C32 C31 C36 116.0(10) . . ?
C32 C31 C15 121.6(9) . . ?
C36 C31 C15 122.4(11) . . ?
C33 C32 C31 122.2(11) . . ?
C33 C32 H32 118.9 . . ?
C31 C32 H32 118.9 . . ?
C32 C33 C34 120.6(12) . . ?
C32 C33 H33 119.7 . . ?
C34 C33 H33 119.7 . . ?
C35 C34 C33 117.9(11) . . ?
C35 C34 N5 121.4(10) . . ?
C33 C34 N5 120.7(11) . . ?
C36 C35 C34 120.9(11) . . ?
C36 C35 H35 119.6 . . ?
C34 C35 H35 119.6 . . ?
C35 C36 C31 122.3(11) . . ?
C35 C36 H36 118.9 . . ?
C31 C36 H36 118.9 . . ?
N6 C37 C38 124.0(12) . . ?
N6 C37 C6 116.1(12) . . ?
C38 C37 C6 119.9(12) . . ?
C39 C38 C37 117.7(13) . . ?
C39 C38 H38 121.2 . . ?
C37 C38 H38 121.2 . . ?
C38 C39 C40 119.3(14) . . ?
C38 C39 H39 120.4 . . ?
C40 C39 H39 120.4 . . ?
C41 C40 C39 118.5(15) . . ?
C41 C40 H40 120.7 . . ?
C39 C40 H40 120.7 . . ?
N6 C41 C40 122.7(15) . . ?
N6 C41 H41 118.6 . . ?
C40 C41 H41 118.6 . . ?
N7 C42 C43 124.6(13) . . ?
N7 C42 C25 114.6(14) . . ?
C43 C42 C25 120.5(14) . . ?
C42 C43 C44 116.2(14) . . ?
C42 C43 H43 121.9 . . ?
C44 C43 H43 121.9 . . ?
C45 C44 C43 120.6(16) . . ?
C45 C44 H44 119.7 . . ?
C43 C44 H44 119.7 . . ?
C44 C45 C46 119.4(16) . . ?
C44 C45 H45 120.3 . . ?
C46 C45 H45 120.3 . . ?
N7 C46 C45 120.2(15) . . ?
N7 C46 H46 119.9 . . ?
C45 C46 H46 119.9 . . ?
C51 N8 C55 117.5(5) . . ?
C51 N8 Fe1 128.3(6) . . ?
C55 N8 Fe1 114.0(6) . . ?
C56 N9 C57 118.4(10) . . ?
C56 N9 Fe1 115.9(8) . . ?
C57 N9 Fe1 125.7(8) . . ?
C75 N10 C72 118.8(9) . . ?
C75 N10 Fe2 115.4(8) . . ?
C72 N10 Fe2 125.7(6) . . ?
C76 N11 C80 118.9(9) . . ?
C76 N11 Fe2 113.5(7) . . ?
C80 N11 Fe2 127.6(8) . . ?
C84 N12 H12A 120.0 . . ?
C84 N12 H12B 120.0 . . ?
H12A N12 H12B 120.0 . . ?
C87 N13 C91 117.3(4) . . ?
C92 N14 C96 117.2(4) . . ?
N8 C51 C52 123.6(4) . . ?
N8 C51 H51 118.2 . . ?
C52 C51 H51 118.2 . . ?
C53 C52 C51 117.9(4) . . ?
C53 C52 H52 121.0 . . ?
C51 C52 H52 121.0 . . ?
C52 C53 C54 119.6(4) . . ?
C52 C53 H53 120.2 . . ?
C54 C53 H53 120.2 . . ?
C53 C54 C55 118.5(5) . . ?
C53 C54 H54 120.7 . . ?
C55 C54 H54 120.7 . . ?
N8 C55 C54 122.2(5) . . ?
N8 C55 C56 114.9(8) . . ?
C54 C55 C56 122.7(8) . . ?
N9 C56 C187 134.0(18) . . ?
N9 C56 C55 113.3(10) . . ?
C187 C56 C55 108.2(16) . . ?
N9 C56 C87 120.1(13) . . ?
C55 C56 C87 126.2(12) . . ?
C62 C57 C58 120.9(12) . . ?
C62 C57 N9 121.1(12) . . ?
C58 C57 N9 117.9(12) . . ?
C59 C58 C57 116.1(12) . . ?
C59 C58 H58 122.0 . . ?
C57 C58 H58 122.0 . . ?
C60 C59 C58 124.3(12) . . ?
C60 C59 H59 117.9 . . ?
C58 C59 H59 117.9 . . ?
C59 C60 C61 118.0(12) . . ?
C59 C60 C63 121.5(11) . . ?
C61 C60 C63 120.5(12) . . ?
C62 C61 C60 120.5(13) . . ?
C62 C61 H61 119.8 . . ?
C60 C61 H61 119.8 . . ?
C61 C62 C57 120.2(12) . . ?
C61 C62 H62 119.9 . . ?
C57 C62 H62 119.9 . . ?
C64 C63 C68 120.0 . . ?
C64 C63 C60 119.4(7) . . ?
C68 C63 C60 120.6(7) . . ?
C63 C64 C65 120.0 . . ?
C63 C64 H64 120.0 . . ?
C65 C64 H64 120.0 . . ?
C64 C65 C66 120.0 . . ?
C64 C65 C81 119.1(6) . . ?
C66 C65 C81 120.4(6) . . ?
C64 C65 C181 119.5(6) . . ?
C66 C65 C181 118.4(7) . . ?
C67 C66 C65 120.0 . . ?
C67 C66 H66 120.0 . . ?
C65 C66 H66 120.0 . . ?
C66 C67 C68 120.0 . . ?
C66 C67 C69 120.9(6) . . ?
C68 C67 C69 119.1(6) . . ?
C67 C68 C63 120.0 . . ?
C67 C68 H68 120.0 . . ?
C63 C68 H68 120.0 . . ?
C70 C69 C74 120.0 . . ?
C70 C69 C67 120.1(6) . . ?
C74 C69 C67 119.8(6) . . ?
C71 C70 C69 120.0 . . ?
C71 C70 H70 120.0 . . ?
C69 C70 H70 120.0 . . ?
C70 C71 C72 120.0 . . ?
C70 C71 H71 120.0 . . ?
C72 C71 H71 120.0 . . ?
C73 C72 C71 120.0 . . ?
C73 C72 N10 121.0(7) . . ?
C71 C72 N10 119.0(7) . . ?
C72 C73 C74 120.0 . . ?
C72 C73 H73 120.0 . . ?
C74 C73 H73 120.0 . . ?
C73 C74 C69 120.0 . . ?
C73 C74 H74 120.0 . . ?
C69 C74 H74 120.0 . . ?
N10 C75 C76 115.0(10) . . ?
N10 C75 C92 123.9(11) . . ?
C76 C75 C92 121.0(10) . . ?
N11 C76 C77 121.2(10) . . ?
N11 C76 C75 114.9(9) . . ?
C77 C76 C75 123.8(11) . . ?
C78 C77 C76 119.4(11) . . ?
C78 C77 H77 120.3 . . ?
C76 C77 H77 120.3 . . ?
C79 C78 C77 119.2(11) . . ?
C79 C78 H78 120.4 . . ?
C77 C78 H78 120.4 . . ?
C78 C79 C80 119.7(12) . . ?
C78 C79 H79 120.1 . . ?
C80 C79 H79 120.1 . . ?
N11 C80 C79 121.5(11) . . ?
N11 C80 H80 119.2 . . ?
C79 C80 H80 119.2 . . ?
C82 C81 C86 120.0 . . ?
C82 C81 C65 120.0(8) . . ?
C86 C81 C65 120.0(8) . . ?
C81 C82 C83 120.0 . . ?
C81 C82 H82 120.0 . . ?
C83 C82 H82 120.0 . . ?
C84 C83 C82 120.0 . . ?
C84 C83 H83 120.0 . . ?
C82 C83 H83 120.0 . . ?
N12 C84 C83 120.6(7) . . ?
N12 C84 C85 119.4(7) . . ?
C83 C84 C85 120.0 . . ?
C86 C85 C84 120.0 . . ?
C86 C85 H85 120.0 . . ?
C84 C85 H85 120.0 . . ?
C85 C86 C81 120.0 . . ?
C85 C86 H86 120.0 . . ?
C81 C86 H86 120.0 . . ?
N13 C87 C88 123.8(4) . . ?
N13 C87 C56 124.3(14) . . ?
C88 C87 C56 111.9(14) . . ?
C89 C88 C87 118.0(4) . . ?
C89 C88 H88 121.0 . . ?
C87 C88 H88 121.0 . . ?
C88 C89 C90 119.4(4) . . ?
C88 C89 H89 120.3 . . ?
C90 C89 H89 120.3 . . ?
C89 C90 C91 119.0(4) . . ?
C89 C90 H90 120.5 . . ?
C91 C90 H90 120.5 . . ?
N13 C91 C90 121.9(4) . . ?
N13 C91 H91 119.1 . . ?
C90 C91 H91 119.1 . . ?
N14 C92 C93 123.8(4) . . ?
N14 C92 C75 117.9(12) . . ?
C93 C92 C75 118.2(12) . . ?
C94 C93 C92 118.0(4) . . ?
C94 C93 H93 121.0 . . ?
C92 C93 H93 121.0 . . ?
C93 C94 C95 119.5(4) . . ?
C93 C94 H94 120.2 . . ?
C95 C94 H94 120.2 . . ?
C94 C95 C96 118.8(4) . . ?
C94 C95 H95 120.6 . . ?
C96 C95 H95 120.6 . . ?
N14 C96 C95 121.3(5) . . ?
N14 C96 H96 119.3 . . ?
C95 C96 H96 119.3 . . ?
C101 N15 C105 117.4(12) . . ?
C101 N15 Fe1 127.8(11) . . ?
C105 N15 Fe1 114.8(8) . . ?
C106 N16 C107 117.8(11) . . ?
C106 N16 Fe1 117.2(8) . . ?
C107 N16 Fe1 124.9(9) . . ?
C125 N17 C122 118.4(12) . . ?
C125 N17 Fe2 116.8(8) . . ?
C122 N17 Fe2 124.8(9) . . ?
C126 N18 C130 119.6(13) . . ?
C126 N18 Fe2 114.8(9) . . ?
C130 N18 Fe2 125.2(11) . . ?
C134 N19 H19A 113(3) . . ?
C134 N19 H19B 113(3) . . ?
H19A N19 H19B 121(5) . . ?
C137 N20 C141 117.6(4) . . ?
C146 N21 C142 117.7(4) . . ?
N15 C101 C102 121.5(14) . . ?
N15 C101 H101 119.2 . . ?
C102 C101 H101 119.2 . . ?
C103 C102 C101 120.4(14) . . ?
C103 C102 H102 119.8 . . ?
C101 C102 H102 119.8 . . ?
C102 C103 C104 120.0(15) . . ?
C102 C103 H103 120.0 . . ?
C104 C103 H103 120.0 . . ?
C103 C104 C105 116.4(14) . . ?
C103 C104 H104 121.8 . . ?
C105 C104 H104 121.8 . . ?
N15 C105 C104 124.0(12) . . ?
N15 C105 C106 112.0(12) . . ?
C104 C105 C106 123.9(13) . . ?
N16 C106 C137 126.4(11) . . ?
N16 C106 C105 115.2(11) . . ?
C137 C106 C105 118.4(12) . . ?
C108 C107 C112 120.7(10) . . ?
C108 C107 N16 120.1(10) . . ?
C112 C107 N16 119.2(10) . . ?
C107 C108 C109 120.7(11) . . ?
C107 C108 H108 119.7 . . ?
C109 C108 H108 119.7 . . ?
C108 C109 C110 119.8(11) . . ?
C108 C109 H109 120.1 . . ?
C110 C109 H109 120.1 . . ?
C109 C110 C111 119.5(9) . . ?
C109 C110 C113 119.4(11) . . ?
C111 C110 C113 121.1(10) . . ?
C110 C111 C112 121.6(10) . . ?
C110 C111 H111 119.2 . . ?
C112 C111 H111 119.2 . . ?
C111 C112 C107 117.6(11) . . ?
C111 C112 H112 121.2 . . ?
C107 C112 H112 121.2 . . ?
C114 C113 C118 119.1(9) . . ?
C114 C113 C110 121.8(8) . . ?
C118 C113 C110 119.1(9) . . ?
C113 C114 C115 123.6(8) . . ?
C113 C114 H114 118.2 . . ?
C115 C114 H114 118.2 . . ?
C116 C115 C114 116.4(9) . . ?
C116 C115 C131 121.6(8) . . ?
C114 C115 C131 122.0(8) . . ?
C115 C116 C117 122.4(9) . . ?
C115 C116 H116 118.8 . . ?
C117 C116 H116 118.8 . . ?
C116 C117 C118 119.2(8) . . ?
C116 C117 C119 121.2(8) . . ?
C118 C117 C119 119.5(9) . . ?
C113 C118 C117 119.2(9) . . ?
C113 C118 H118 120.4 . . ?
C117 C118 H118 120.4 . . ?
C120 C119 C124 118.1(8) . . ?
C120 C119 C117 121.4(8) . . ?
C124 C119 C117 120.4(8) . . ?
C119 C120 C121 121.4(9) . . ?
C119 C120 H120 119.3 . . ?
C121 C120 H120 119.3 . . ?
C122 C121 C120 119.2(9) . . ?
C122 C121 H121 120.4 . . ?
C120 C121 H121 120.4 . . ?
C123 C122 C121 120.5(8) . . ?
C123 C122 N17 119.6(8) . . ?
C121 C122 N17 119.8(8) . . ?
C122 C123 C124 119.2(9) . . ?
C122 C123 H123 120.4 . . ?
C124 C123 H123 120.4 . . ?
C119 C124 C123 121.5(9) . . ?
C119 C124 H124 119.2 . . ?
C123 C124 H124 119.2 . . ?
N17 C125 C142 125.3(11) . . ?
N17 C125 C126 113.5(12) . . ?
C142 C125 C126 121.2(13) . . ?
N18 C126 C127 123.2(12) . . ?
N18 C126 C125 114.2(12) . . ?
C127 C126 C125 122.5(13) . . ?
C128 C127 C126 116.1(13) . . ?
C128 C127 H127 122.0 . . ?
C126 C127 H127 122.0 . . ?
C129 C128 C127 120.1(15) . . ?
C129 C128 H128 119.9 . . ?
C127 C128 H128 119.9 . . ?
C128 C129 C130 121.2(16) . . ?
C128 C129 H129 119.4 . . ?
C130 C129 H129 119.4 . . ?
N18 C130 C129 119.8(14) . . ?
N18 C130 H130 120.1 . . ?
C129 C130 H130 120.1 . . ?
C132 C131 C136 120.0 . . ?
C132 C131 C115 120.1(6) . . ?
C136 C131 C115 119.7(6) . . ?
C131 C132 C133 120.0 . . ?
C131 C132 H132 120.0 . . ?
C133 C132 H132 120.0 . . ?
C134 C133 C132 120.0 . . ?
C134 C133 H133 120.0 . . ?
C132 C133 H133 120.0 . . ?
C133 C134 C135 120.0 . . ?
C133 C134 N19 119.5(6) . . ?
C135 C134 N19 120.5(6) . . ?
C134 C135 C136 120.0 . . ?
C134 C135 H135 120.0 . . ?
C136 C135 H135 120.0 . . ?
C135 C136 C131 120.0 . . ?
C135 C136 H136 120.0 . . ?
C131 C136 H136 120.0 . . ?
N20 C137 C138 123.8(4) . . ?
N20 C137 C106 114.5(10) . . ?
C138 C137 C106 121.7(10) . . ?
C139 C138 C137 117.8(4) . . ?
C139 C138 H138 121.1 . . ?
C137 C138 H138 121.1 . . ?
C138 C139 C140 119.3(4) . . ?
C138 C139 H139 120.3 . . ?
C140 C139 H139 120.3 . . ?
C139 C140 C141 118.6(4) . . ?
C139 C140 H140 120.7 . . ?
C141 C140 H140 120.7 . . ?
N20 C141 C140 121.9(4) . . ?
N20 C141 H141 119.1 . . ?
C140 C141 H141 119.1 . . ?
N21 C142 C143 123.5(4) . . ?
N21 C142 C125 114.8(10) . . ?
C143 C142 C125 121.5(10) . . ?
C144 C143 C142 118.1(4) . . ?
C144 C143 H143 121.0 . . ?
C142 C143 H143 121.0 . . ?
C143 C144 C145 119.7(4) . . ?
C143 C144 H144 120.2 . . ?
C145 C144 H144 120.2 . . ?
C144 C145 C146 118.7(4) . . ?
C144 C145 H145 120.6 . . ?
C146 C145 H145 120.6 . . ?
N21 C146 C145 122.2(4) . . ?
N21 C146 H146 118.9 . . ?
C145 C146 H146 118.9 . . ?
C184 N112 H11A 120.0 . . ?
C184 N112 H11B 120.0 . . ?
H11A N112 H11B 120.0 . . ?
C182 C181 C186 120.0 . . ?
C182 C181 C65 121.2(7) . . ?
C186 C181 C65 117.8(8) . . ?
C181 C182 C183 120.0 . . ?
C181 C182 H182 120.0 . . ?
C183 C182 H182 120.0 . . ?
C184 C183 C182 120.0 . . ?
C184 C183 H183 120.0 . . ?
C182 C183 H183 120.0 . . ?
C183 C184 C185 120.0 . . ?
C183 C184 N112 121.3(9) . . ?
C185 C184 N112 118.5(9) . . ?
C184 C185 C186 120.0 . . ?
C184 C185 H185 120.0 . . ?
C186 C185 H185 120.0 . . ?
C185 C186 C181 120.0 . . ?
C185 C186 H186 120.0 . . ?
C181 C186 H186 120.0 . . ?
C187 N113 C191 117.3(5) . . ?
N113 C187 C188 124.0(4) . . ?
N113 C187 C56 108.1(18) . . ?
C188 C187 C56 127.7(18) . . ?
C189 C188 C187 117.9(4) . . ?
C189 C188 H188 121.1 . . ?
C187 C188 H188 121.1 . . ?
C188 C189 C190 118.9(5) . . ?
C188 C189 H189 120.5 . . ?
C190 C189 H189 120.5 . . ?
C189 C190 C191 118.3(6) . . ?
C189 C190 H190 120.9 . . ?
C191 C190 H190 120.9 . . ?
N113 C191 C190 121.1(6) . . ?
N113 C191 H191 119.5 . . ?
C190 C191 H191 119.5 . . ?
C202 C201 C206 120.0 . . ?
C202 C201 H201 120.0 . . ?
C206 C201 H201 120.0 . . ?
C203 C202 C201 120.0 . . ?
C203 C202 H202 120.0 . . ?
C201 C202 H202 120.0 . . ?
C204 C203 C202 120.0 . . ?
C204 C203 H203 120.0 . . ?
C202 C203 H203 120.0 . . ?
C203 C204 C205 120.0 . . ?
C203 C204 H204 120.0 . . ?
C205 C204 H204 120.0 . . ?
C204 C205 C206 120.0 . . ?
C204 C205 H205 120.0 . . ?
C206 C205 H205 120.0 . . ?
C205 C206 C201 120.0 . . ?
C205 C206 H206 120.0 . . ?
C201 C206 H206 120.0 . . ?
C302 C301 C306 120.0 . . ?
C302 C301 H301 120.0 . . ?
C306 C301 H301 120.0 . . ?
C303 C302 C301 120.0 . . ?
C303 C302 H302 120.0 . . ?
C301 C302 H302 120.0 . . ?
C304 C303 C302 120.0 . . ?
C304 C303 H303 120.0 . . ?
C302 C303 H303 120.0 . . ?
C305 C304 C303 120.0 . . ?
C305 C304 H304 120.0 . . ?
C303 C304 H304 120.0 . . ?
C304 C305 C306 120.0 . . ?
C304 C305 H305 120.0 . . ?
C306 C305 H305 120.0 . . ?
C305 C306 C301 120.0 . . ?
C305 C306 H306 120.0 . . ?
C301 C306 H306 120.0 . . ?
C402 C401 C406 120.0 . . ?
C402 C401 H401 120.0 . . ?
C406 C401 H401 120.0 . . ?
C403 C402 C401 120.0 . . ?
C403 C402 H402 120.0 . . ?
C401 C402 H402 120.0 . . ?
C402 C403 C404 120.0 . . ?
C402 C403 H403 120.0 . . ?
C404 C403 H403 120.0 . . ?
C405 C404 C403 120.0 . . ?
C405 C404 H404 120.0 . . ?
C403 C404 H404 120.0 . . ?
C404 C405 C406 120.0 . . ?
C404 C405 H405 120.0 . . ?
C406 C405 H405 120.0 . . ?
C405 C406 C401 120.0 . . ?
C405 C406 H406 120.0 . . ?
C401 C406 H406 120.0 . . ?
C502 C501 C506 120.0 . . ?
C502 C501 H501 120.0 . . ?
C506 C501 H501 120.0 . . ?
C501 C502 C503 120.0 . . ?
C501 C502 H502 120.0 . . ?
C503 C502 H502 120.0 . . ?
C504 C503 C502 120.0 . . ?
C504 C503 H503 120.0 . . ?
C502 C503 H503 120.0 . . ?
C505 C504 C503 120.0 . . ?
C505 C504 H504 120.0 . . ?
C503 C504 H504 120.0 . . ?
C504 C505 C506 120.0 . . ?
C504 C505 H505 120.0 . . ?
C506 C505 H505 120.0 . . ?
C505 C506 C501 120.0 . . ?
C505 C506 H506 120.0 . . ?
C501 C506 H506 120.0 . . ?
C208 C207 C212 120.0 . . ?
C208 C207 H207 120.0 . . ?
C212 C207 H207 120.0 . . ?
C209 C208 C207 120.0 . . ?
C209 C208 H208 120.0 . . ?
C207 C208 H208 120.0 . . ?
C208 C209 C210 120.0 . . ?
C208 C209 H209 120.0 . . ?
C210 C209 H209 120.0 . . ?
C211 C210 C209 120.0 . . ?
C211 C210 H210 120.0 . . ?
C209 C210 H210 120.0 . . ?
C210 C211 C212 120.0 . . ?
C210 C211 H211 120.0 . . ?
C212 C211 H211 120.0 . . ?
C211 C212 C207 120.0 . . ?
C211 C212 H212 120.0 . . ?
C207 C212 H212 120.0 . . ?
C214 C213 C218 120.0 . . ?
C214 C213 H213 120.0 . . ?
C218 C213 H213 120.0 . . ?
C215 C214 C213 120.0 . . ?
C215 C214 H214 120.0 . . ?
C213 C214 H214 120.0 . . ?
C216 C215 C214 120.0 . . ?
C216 C215 H215 120.0 . . ?
C214 C215 H215 120.0 . . ?
C215 C216 C217 120.0 . . ?
C215 C216 H216 120.0 . . ?
C217 C216 H216 120.0 . . ?
C218 C217 C216 120.0 . . ?
C218 C217 H217 120.0 . . ?
C216 C217 H217 120.0 . . ?
C217 C218 C213 120.0 . . ?
C217 C218 H218 120.0 . . ?
C213 C218 H218 120.0 . . ?
C220 C219 C224 120.0 . . ?
C220 C219 H219 120.0 . . ?
C224 C219 H219 120.0 . . ?
C221 C220 C219 120.0 . . ?
C221 C220 H220 120.0 . . ?
C219 C220 H220 120.0 . . ?
C222 C221 C220 120.0 . . ?
C222 C221 H221 120.0 . . ?
C220 C221 H221 120.0 . . ?
C221 C222 C223 120.0 . . ?
C221 C222 H222 120.0 . . ?
C223 C222 H222 120.0 . . ?
C222 C223 C224 120.0 . . ?
C222 C223 H223 120.0 . . ?
C224 C223 H223 120.0 . . ?
C223 C224 C219 120.0 . . ?
C223 C224 H224 120.0 . . ?
C219 C224 H224 120.0 . . ?
C320 C319 C324 120.0 . . ?
C320 C319 H319 120.0 . . ?
C324 C319 H319 120.0 . . ?
C319 C320 C321 120.0 . . ?
C319 C320 H320 120.0 . . ?
C321 C320 H320 120.0 . . ?
C322 C321 C320 120.0 . . ?
C322 C321 H321 120.0 . . ?
C320 C321 H321 120.0 . . ?
C321 C322 C323 120.0 . . ?
C321 C322 H322 120.0 . . ?
C323 C322 H322 120.0 . . ?
C324 C323 C322 120.0 . . ?
C324 C323 H323 120.0 . . ?
C322 C323 H323 120.0 . . ?
C323 C324 C319 120.0 . . ?
C323 C324 H324 120.0 . . ?
C319 C324 H324 120.0 . . ?
O2A S1A O1A 117.1(14) . . ?
O2A S1A N1A 116.4(11) . . ?
O1A S1A N1A 107.0(11) . . ?
O2A S1A C1A 102.3(12) . . ?
O1A S1A C1A 107.7(14) . . ?
N1A S1A C1A 105.3(13) . . ?
O4A S2A O3A 122.3(15) . . ?
O4A S2A N1A 114.4(10) . . ?
O3A S2A N1A 109.1(12) . . ?
O4A S2A C2A 108.6(12) . . ?
O3A S2A C2A 93.6(13) . . ?
N1A S2A C2A 105.6(14) . . ?
S1A N1A S2A 130.2(13) . . ?
F3A C1A F2A 107.5(19) . . ?
F3A C1A F1A 108(2) . . ?
F2A C1A F1A 104.9(17) . . ?
F3A C1A S1A 113.7(16) . . ?
F2A C1A S1A 108.7(16) . . ?
F1A C1A S1A 113.6(17) . . ?
F5A C2A F6A 106(2) . . ?
F5A C2A F4A 106(3) . . ?
F6A C2A F4A 108(3) . . ?
F5A C2A S2A 117(2) . . ?
F6A C2A S2A 109(2) . . ?
F4A C2A S2A 111(2) . . ?
O4E S2E O3E 112(3) . . ?
O4E S2E N1E 122(3) . . ?
O3E S2E N1E 98(3) . . ?
O4E S2E C2E 113(2) . . ?
O3E S2E C2E 113(3) . . ?
N1E S2E C2E 96(2) . . ?
O2E S1E O1E 125(3) . . ?
O2E S1E N1E 103(3) . . ?
O1E S1E N1E 105(3) . . ?
O2E S1E C1E 116(3) . . ?
O1E S1E C1E 103(3) . . ?
N1E S1E C1E 103(2) . . ?
S1E O2E O3E 104(4) . . ?
F1E C1E F3E 113(3) . . ?
F1E C1E F2E 108(3) . . ?
F3E C1E F2E 102(4) . . ?
F1E C1E S1E 112(3) . . ?
F3E C1E S1E 108(3) . . ?
F2E C1E S1E 114(3) . . ?
S2E O3E O2E 107(3) . . ?
S1E N1E S2E 108(2) . . ?
F6E C2E F4E 110(4) . . ?
F6E C2E F5E 109(4) . . ?
F4E C2E F5E 102(4) . . ?
F6E C2E S2E 116(3) . . ?
F4E C2E S2E 114(3) . . ?
F5E C2E S2E 105(3) . . ?
O2B S1B O1B 117.4(13) . . ?
O2B S1B N1B 117.0(13) . . ?
O1B S1B N1B 102.4(14) . . ?
O2B S1B C1B 102.4(13) . . ?
O1B S1B C1B 109.9(12) . . ?
N1B S1B C1B 107.4(12) . . ?
O4B S2B O3B 121.7(13) . . ?
O4B S2B N1B 113.5(11) . . ?
O3B S2B N1B 114.7(11) . . ?
O4B S2B C2B 105.0(12) . . ?
O3B S2B C2B 99.3(12) . . ?
N1B S2B C2B 97.6(11) . . ?
S1B N1B S2B 120.7(14) . . ?
F2B C1B F1B 110(2) . . ?
F2B C1B F3B 110(2) . . ?
F1B C1B F3B 108(2) . . ?
F2B C1B S1B 112.3(18) . . ?
F1B C1B S1B 107.4(18) . . ?
F3B C1B S1B 108.7(16) . . ?
F6B C2B F5B 106(2) . . ?
F6B C2B F4B 111(2) . . ?
F5B C2B F4B 105(2) . . ?
F6B C2B S2B 112.6(17) . . ?
F5B C2B S2B 110.2(17) . . ?
F4B C2B S2B 112.1(16) . . ?
O2G S1G O1G 113(3) . . ?
O2G S1G N1G 119(3) . . ?
O1G S1G N1G 105(3) . . ?
O2G S1G C1G 110(3) . . ?
O1G S1G C1G 102(2) . . ?
N1G S1G C1G 106(2) . . ?
F2G C1G F3G 115(3) . . ?
F2G C1G F1G 103(3) . . ?
F3G C1G F1G 112(4) . . ?
F2G C1G S1G 109(3) . . ?
F3G C1G S1G 113(3) . . ?
F1G C1G S1G 103(3) . . ?
S1G N1G S2G 125(3) . . ?
O3G S2G O4G 123(4) . . ?
O3G S2G N1G 111(3) . . ?
O4G S2G N1G 113(3) . . ?
O3G S2G C2G 108(3) . . ?
O4G S2G C2G 92(3) . . ?
N1G S2G C2G 106(2) . . ?
F6G C2G F4G 113(4) . . ?
F6G C2G F5G 107(4) . . ?
F4G C2G F5G 117(4) . . ?
F6G C2G S2G 99(3) . . ?
F4G C2G S2G 110(3) . . ?
F5G C2G S2G 108(3) . . ?
O1H S1H O2H 119(4) . . ?
O1H S1H N1H 110(4) . . ?
O2H S1H N1H 102(3) . . ?
O1H S1H C1H 108(3) . . ?
O2H S1H C1H 106(3) . . ?
N1H S1H C1H 111(3) . . ?
O4H S2H O3H 117(4) . . ?
O4H S2H N1H 115(4) . . ?
O3H S2H N1H 102(3) . . ?
O4H S2H C2H 109(4) . . ?
O3H S2H C2H 98(3) . . ?
N1H S2H C2H 115(3) . . ?
S2H N1H S1H 116(3) . . ?
F5H C2H F4H 112(5) . . ?
F5H C2H F6H 109(4) . . ?
F4H C2H F6H 106(4) . . ?
F5H C2H S2H 112(4) . . ?
F4H C2H S2H 107(4) . . ?
F6H C2H S2H 111(4) . . ?
F3H C1H F1H 104(4) . . ?
F3H C1H F2H 101(4) . . ?
F1H C1H F2H 110(5) . . ?
F3H C1H S1H 119(4) . . ?
F1H C1H S1H 110(4) . . ?
F2H C1H S1H 112(4) . . ?
O2C S1C O1C 118.6(8) . . ?
O2C S1C N1F 113.8(17) . . ?
O1C S1C N1F 116.3(18) . . ?
O2C S1C N1C 123.4(13) . . ?
O1C S1C N1C 98.5(13) . . ?
O2C S1C C1C 103.2(8) . . ?
O1C S1C C1C 106.4(9) . . ?
N1F S1C C1C 93.9(14) . . ?
N1C S1C C1C 105.3(14) . . ?
F1C C1C F2C 109.0(16) . . ?
F1C C1C F3C 106.8(13) . . ?
F2C C1C F3C 108.5(16) . . ?
F1C C1C S1C 111.4(13) . . ?
F2C C1C S1C 111.8(12) . . ?
F3C C1C S1C 109.2(12) . . ?
O3C S2C O4C 125(2) . . ?
O3C S2C N1C 121(2) . . ?
O4C S2C N1C 95.3(19) . . ?
O3C S2C C2C 108(2) . . ?
O4C S2C C2C 100.6(19) . . ?
N1C S2C C2C 102.9(18) . . ?
F4C C2C F5C 105(3) . . ?
F4C C2C F6C 110(3) . . ?
F5C C2C F6C 111(3) . . ?
F4C C2C S2C 111(2) . . ?
F5C C2C S2C 112(3) . . ?
F6C C2C S2C 108(2) . . ?
S1C N1C S2C 119.3(19) . . ?
O4F S2F O3F 128(3) . . ?
O4F S2F N1F 110(2) . . ?
O3F S2F N1F 109(2) . . ?
O4F S2F C2F 101(2) . . ?
O3F S2F C2F 98(2) . . ?
N1F S2F C2F 110(2) . . ?
F6F C2F F5F 111(4) . . ?
F6F C2F F4F 114(4) . . ?
F5F C2F F4F 103(3) . . ?
F6F C2F S2F 99(3) . . ?
F5F C2F S2F 117(3) . . ?
F4F C2F S2F 113(3) . . ?
S1C N1F S2F 122(2) . . ?
O1D S1D O2D 115(3) . . ?
O1D S1D N1D 108(3) . . ?
O2D S1D N1D 103(3) . . ?
O1D S1D C1D 118(3) . . ?
O2D S1D C1D 114(3) . . ?
N1D S1D C1D 96(2) . . ?
O3D S2D O4D 131(4) . . ?
O3D S2D N1D 103(3) . . ?
O4D S2D N1D 105(3) . . ?
O3D S2D C2D 108(3) . . ?
O4D S2D C2D 103(3) . . ?
N1D S2D C2D 105(2) . . ?
F2D C1D F1D 101(4) . . ?
F2D C1D F3D 102(4) . . ?
F1D C1D F3D 98(4) . . ?
F2D C1D S1D 135(4) . . ?
F1D C1D S1D 116(3) . . ?
F3D C1D S1D 98(3) . . ?
S2D N1D S1D 120(3) . . ?
F4D C2D F5D 101(4) . . ?
F4D C2D F6D 108(4) . . ?
F5D C2D F6D 116(4) . . ?
F4D C2D S2D 117(4) . . ?
F5D C2D S2D 114(4) . . ?
F6D C2D S2D 102(3) . . ?
O1I S1I O2I 125(4) . . ?
O1I S1I N1I 107(3) . . ?
O2I S1I N1I 110(3) . . ?
O1I S1I C1I 110(3) . . ?
O2I S1I C1I 99(3) . . ?
N1I S1I C1I 105(3) . . ?
O4I S2I O3I 115(3) . . ?
O4I S2I N1I 118(3) . . ?
O3I S2I N1I 104(3) . . ?
O4I S2I C2I 109(3) . . ?
O3I S2I C2I 100(3) . . ?
N1I S2I C2I 109(3) . . ?
F1I C1I F2I 112(4) . . ?
F1I C1I F3I 107(4) . . ?
F2I C1I F3I 103(4) . . ?
F1I C1I S1I 110(3) . . ?
F2I C1I S1I 110(4) . . ?
F3I C1I S1I 115(4) . . ?
S2I N1I S1I 126(3) . . ?
F6I C2I F4I 103(4) . . ?
F6I C2I F5I 105(4) . . ?
F4I C2I F5I 111(4) . . ?
F6I C2I S2I 118(4) . . ?
F4I C2I S2I 112(4) . . ?
F5I C2I S2I 107(3) . . ?

loop_
_geom_bond_atom_site_label_1
_geom_bond_atom_site_label_2
_geom_bond_distance
_geom_bond_site_symmetry_2
_geom_bond_publ_flag
Fe1 N8 1.945(8) . ?
Fe1 N1 1.952(10) . ?
Fe1 N16 1.955(10) . ?
Fe1 N2 1.958(11) . ?
Fe1 N15 1.983(12) . ?
Fe1 N9 1.987(9) . ?
Fe2 N4 1.956(9) . ?
Fe2 N18 1.960(12) . ?
Fe2 N17 1.966(12) . ?
Fe2 N11 1.988(9) . ?
Fe2 N3 1.992(10) . ?
Fe2 N10 1.996(10) . ?
N1 C1 1.318(11) . ?
N1 C5 1.365(13) . ?
N2 C6 1.294(13) . ?
N2 C7 1.450(9) . ?
N3 C25 1.291(13) . ?
N3 C22 1.427(12) . ?
N4 C30 1.346(4) . ?
N4 C26 1.346(4) . ?
N5 C34 1.402(13) . ?
N5 H5B 0.8600(11) . ?
N5 H5A 0.8600(11) . ?
N6 C37 1.333(12) . ?
N6 C41 1.333(13) . ?
N7 C42 1.347(14) . ?
N7 C46 1.347(13) . ?
C1 C2 1.401(14) . ?
C1 H1 0.9500 . ?
C2 C3 1.368(14) . ?
C2 H2 0.9500 . ?
C3 C4 1.391(13) . ?
C3 H3 0.9500 . ?
C4 C5 1.391(13) . ?
C4 H4 0.9500 . ?
C5 C6 1.497(14) . ?
C6 C37 1.477(14) . ?
C7 C8 1.3900 . ?
C7 C12 1.3900 . ?
C8 C9 1.3900 . ?
C8 H8 0.9500 . ?
C9 C10 1.3900 . ?
C9 H9 0.9500 . ?
C10 C11 1.3900 . ?
C10 C13 1.504(10) . ?
C11 C12 1.3900 . ?
C11 H11 0.9500 . ?
C12 H12 0.9500 . ?
C13 C14 1.374(12) . ?
C13 C18 1.400(12) . ?
C14 C15 1.405(11) . ?
C14 H14 0.9500 . ?
C15 C16 1.395(12) . ?
C15 C31 1.491(12) . ?
C16 C17 1.388(12) . ?
C16 H16 0.9500 . ?
C17 C18 1.395(11) . ?
C17 C19 1.513(12) . ?
C18 H18 0.9500 . ?
C19 C24 1.374(13) . ?
C19 C20 1.393(12) . ?
C20 C21 1.405(12) . ?
C20 H20 0.9500 . ?
C21 C22 1.385(13) . ?
C21 H21 0.9500 . ?
C22 C23 1.382(12) . ?
C23 C24 1.406(12) . ?
C23 H23 0.9500 . ?
C24 H24 0.9500 . ?
C25 C42 1.462(14) . ?
C25 C26 1.469(12) . ?
C26 C27 1.382(4) . ?
C27 C28 1.379(4) . ?
C27 H27 0.9500 . ?
C28 C29 1.380(4) . ?
C28 H28 0.9500 . ?
C29 C30 1.390(4) . ?
C29 H29 0.9500 . ?
C30 H30 0.9500 . ?
C31 C32 1.391(12) . ?
C31 C36 1.391(11) . ?
C32 C33 1.381(12) . ?
C32 H32 0.9500 . ?
C33 C34 1.390(12) . ?
C33 H33 0.9500 . ?
C34 C35 1.382(12) . ?
C35 C36 1.376(12) . ?
C35 H35 0.9500 . ?
C36 H36 0.9500 . ?
C37 C38 1.387(13) . ?
C38 C39 1.375(14) . ?
C38 H38 0.9500 . ?
C39 C40 1.397(14) . ?
C39 H39 0.9500 . ?
C40 C41 1.383(14) . ?
C40 H40 0.9500 . ?
C41 H41 0.9500 . ?
C42 C43 1.383(14) . ?
C43 C44 1.396(14) . ?
C43 H43 0.9500 . ?
C44 C45 1.375(15) . ?
C44 H44 0.9500 . ?
C45 C46 1.415(14) . ?
C45 H45 0.9500 . ?
C46 H46 0.9500 . ?
N8 C51 1.342(4) . ?
N8 C55 1.350(5) . ?
N9 C56 1.288(12) . ?
N9 C57 1.441(13) . ?
N10 C75 1.297(11) . ?
N10 C72 1.428(9) . ?
N11 C76 1.353(11) . ?
N11 C80 1.362(12) . ?
N12 C84 1.384(13) . ?
N12 H12A 0.8800 . ?
N12 H12B 0.8800 . ?
N13 C87 1.345(4) . ?
N13 C91 1.349(5) . ?
N14 C92 1.343(4) . ?
N14 C96 1.352(5) . ?
C51 C52 1.383(4) . ?
C51 H51 0.9500 . ?
C52 C53 1.373(5) . ?
C52 H52 0.9500 . ?
C53 C54 1.383(4) . ?
C53 H53 0.9500 . ?
C54 C55 1.393(5) . ?
C54 H54 0.9500 . ?
C55 C56 1.494(13) . ?
C56 C187 1.483(15) . ?
C56 C87 1.494(14) . ?
C57 C62 1.391(13) . ?
C57 C58 1.403(13) . ?
C58 C59 1.395(13) . ?
C58 H58 0.9500 . ?
C59 C60 1.367(13) . ?
C59 H59 0.9500 . ?
C60 C61 1.391(13) . ?
C60 C63 1.501(12) . ?
C61 C62 1.379(13) . ?
C61 H61 0.9500 . ?
C62 H62 0.9500 . ?
C63 C64 1.3900 . ?
C63 C68 1.3900 . ?
C64 C65 1.3900 . ?
C64 H64 0.9500 . ?
C65 C66 1.3900 . ?
C65 C81 1.476(10) . ?
C65 C181 1.549(12) . ?
C66 C67 1.3900 . ?
C66 H66 0.9500 . ?
C67 C68 1.3900 . ?
C67 C69 1.534(7) . ?
C68 H68 0.9500 . ?
C69 C70 1.3900 . ?
C69 C74 1.3900 . ?
C70 C71 1.3900 . ?
C70 H70 0.9500 . ?
C71 C72 1.3900 . ?
C71 H71 0.9500 . ?
C72 C73 1.3900 . ?
C73 C74 1.3900 . ?
C73 H73 0.9500 . ?
C74 H74 0.9500 . ?
C75 C76 1.465(13) . ?
C75 C92 1.467(12) . ?
C76 C77 1.395(12) . ?
C77 C78 1.383(13) . ?
C77 H77 0.9500 . ?
C78 C79 1.375(13) . ?
C78 H78 0.9500 . ?
C79 C80 1.382(12) . ?
C79 H79 0.9500 . ?
C80 H80 0.9500 . ?
C81 C82 1.3900 . ?
C81 C86 1.3900 . ?
C82 C83 1.3900 . ?
C82 H82 0.9500 . ?
C83 C84 1.3900 . ?
C83 H83 0.9500 . ?
C84 C85 1.3900 . ?
C85 C86 1.3900 . ?
C85 H85 0.9500 . ?
C86 H86 0.9500 . ?
C87 C88 1.380(4) . ?
C88 C89 1.377(4) . ?
C88 H88 0.9500 . ?
C89 C90 1.383(4) . ?
C89 H89 0.9500 . ?
C90 C91 1.390(5) . ?
C90 H90 0.9500 . ?
C91 H91 0.9500 . ?
C92 C93 1.381(4) . ?
C93 C94 1.375(4) . ?
C93 H93 0.9500 . ?
C94 C95 1.382(5) . ?
C94 H94 0.9500 . ?
C95 C96 1.392(5) . ?
C95 H95 0.9500 . ?
C96 H96 0.9500 . ?
N15 C101 1.336(12) . ?
N15 C105 1.365(13) . ?
N16 C106 1.286(13) . ?
N16 C107 1.453(11) . ?
N17 C125 1.298(13) . ?
N17 C122 1.448(11) . ?
N18 C126 1.342(14) . ?
N18 C130 1.364(12) . ?
N19 C134 1.405(9) . ?
N19 H19A 0.8600(11) . ?
N19 H19B 0.8600(12) . ?
N20 C137 1.342(4) . ?
N20 C141 1.345(4) . ?
N21 C146 1.342(4) . ?
N21 C142 1.346(4) . ?
C101 C102 1.387(15) . ?
C101 H101 0.9500 . ?
C102 C103 1.362(15) . ?
C102 H102 0.9500 . ?
C103 C104 1.385(14) . ?
C103 H103 0.9500 . ?
C104 C105 1.393(14) . ?
C104 H104 0.9500 . ?
C105 C106 1.487(14) . ?
C106 C137 1.474(13) . ?
C107 C108 1.375(13) . ?
C107 C112 1.409(12) . ?
C108 C109 1.384(11) . ?
C108 H108 0.9500 . ?
C109 C110 1.385(12) . ?
C109 H109 0.9500 . ?
C110 C111 1.386(13) . ?
C110 C113 1.507(12) . ?
C111 C112 1.394(12) . ?
C111 H111 0.9500 . ?
C112 H112 0.9500 . ?
C113 C114 1.364(11) . ?
C113 C118 1.396(11) . ?
C114 C115 1.393(11) . ?
C114 H114 0.9500 . ?
C115 C116 1.378(11) . ?
C115 C131 1.493(10) . ?
C116 C117 1.391(11) . ?
C116 H116 0.9500 . ?
C117 C118 1.402(11) . ?
C117 C119 1.501(11) . ?
C118 H118 0.9500 . ?
C119 C120 1.386(11) . ?
C119 C124 1.387(11) . ?
C120 C121 1.396(11) . ?
C120 H120 0.9500 . ?
C121 C122 1.390(11) . ?
C121 H121 0.9500 . ?
C122 C123 1.381(11) . ?
C123 C124 1.397(11) . ?
C123 H123 0.9500 . ?
C124 H124 0.9500 . ?
C125 C142 1.448(13) . ?
C125 C126 1.469(14) . ?
C126 C127 1.411(14) . ?
C127 C128 1.402(14) . ?
C127 H127 0.9500 . ?
C128 C129 1.372(15) . ?
C128 H128 0.9500 . ?
C129 C130 1.379(15) . ?
C129 H129 0.9500 . ?
C130 H130 0.9500 . ?
C131 C132 1.3900 . ?
C131 C136 1.3900 . ?
C132 C133 1.3900 . ?
C132 H132 0.9500 . ?
C133 C134 1.3900 . ?
C133 H133 0.9500 . ?
C134 C135 1.3900 . ?
C135 C136 1.3900 . ?
C135 H135 0.9500 . ?
C136 H136 0.9500 . ?
C137 C138 1.383(4) . ?
C138 C139 1.375(4) . ?
C138 H138 0.9500 . ?
C139 C140 1.384(5) . ?
C139 H139 0.9500 . ?
C140 C141 1.391(5) . ?
C140 H140 0.9500 . ?
C141 H141 0.9500 . ?
C142 C143 1.381(4) . ?
C143 C144 1.375(4) . ?
C143 H143 0.9500 . ?
C144 C145 1.380(4) . ?
C144 H144 0.9500 . ?
C145 C146 1.392(4) . ?
C145 H145 0.9500 . ?
C146 H146 0.9500 . ?
N112 C184 1.408(15) . ?
N112 H11A 0.8800 . ?
N112 H11B 0.8800 . ?
C181 C182 1.3900 . ?
C181 C186 1.3900 . ?
C182 C183 1.3900 . ?
C182 H182 0.9500 . ?
C183 C184 1.3900 . ?
C183 H183 0.9500 . ?
C184 C185 1.3900 . ?
C185 C186 1.3900 . ?
C185 H185 0.9500 . ?
C186 H186 0.9500 . ?
N113 C187 1.344(5) . ?
N113 C191 1.351(5) . ?
C187 C188 1.379(5) . ?
C188 C189 1.378(5) . ?
C188 H188 0.9500 . ?
C189 C190 1.385(5) . ?
C189 H189 0.9500 . ?
C190 C191 1.395(5) . ?
C190 H190 0.9500 . ?
C191 H191 0.9500 . ?
C201 C202 1.3900 . ?
C201 C206 1.3900 . ?
C201 H201 0.9500 . ?
C202 C203 1.3900 . ?
C202 H202 0.9500 . ?
C203 C204 1.3900 . ?
C203 H203 0.9500 . ?
C204 C205 1.3900 . ?
C204 H204 0.9500 . ?
C205 C206 1.3900 . ?
C205 H205 0.9500 . ?
C206 H206 0.9500 . ?
C301 C302 1.3900 . ?
C301 C306 1.3900 . ?
C301 H301 0.9500 . ?
C302 C303 1.3900 . ?
C302 H302 0.9500 . ?
C303 C304 1.3900 . ?
C303 H303 0.9500 . ?
C304 C305 1.3900 . ?
C304 H304 0.9500 . ?
C305 C306 1.3900 . ?
C305 H305 0.9500 . ?
C306 H306 0.9500 . ?
C401 C402 1.3900 . ?
C401 C406 1.3900 . ?
C401 H401 0.9500 . ?
C402 C403 1.3900 . ?
C402 H402 0.9500 . ?
C403 C404 1.3900 . ?
C403 H403 0.9500 . ?
C404 C405 1.3900 . ?
C404 H404 0.9500 . ?
C405 C406 1.3900 . ?
C405 H405 0.9500 . ?
C406 H406 0.9500 . ?
C501 C502 1.3900 . ?
C501 C506 1.3900 . ?
C501 H501 0.9500 . ?
C502 C503 1.3900 . ?
C502 H502 0.9500 . ?
C503 C504 1.3900 . ?
C503 H503 0.9500 . ?
C504 C505 1.3900 . ?
C504 H504 0.9500 . ?
C505 C506 1.3900 . ?
C505 H505 0.9500 . ?
C506 H506 0.9500 . ?
C207 C208 1.3900 . ?
C207 C212 1.3900 . ?
C207 H207 0.9500 . ?
C208 C209 1.3900 . ?
C208 H208 0.9500 . ?
C209 C210 1.3900 . ?
C209 H209 0.9500 . ?
C210 C211 1.3900 . ?
C210 H210 0.9500 . ?
C211 C212 1.3900 . ?
C211 H211 0.9500 . ?
C212 H212 0.9500 . ?
C213 C214 1.3900 . ?
C213 C218 1.3900 . ?
C213 H213 0.9500 . ?
C214 C215 1.3900 . ?
C214 H214 0.9500 . ?
C215 C216 1.3900 . ?
C215 H215 0.9500 . ?
C216 C217 1.3900 . ?
C216 H216 0.9500 . ?
C217 C218 1.3900 . ?
C217 H217 0.9500 . ?
C218 H218 0.9500 . ?
C219 C220 1.3900 . ?
C219 C224 1.3900 . ?
C219 H219 0.9500 . ?
C220 C221 1.3900 . ?
C220 H220 0.9500 . ?
C221 C222 1.3900 . ?
C221 H221 0.9500 . ?
C222 C223 1.3900 . ?
C222 H222 0.9500 . ?
C223 C224 1.3900 . ?
C223 H223 0.9500 . ?
C224 H224 0.9500 . ?
C319 C320 1.3900 . ?
C319 C324 1.3900 . ?
C319 H319 0.9500 . ?
C320 C321 1.3900 . ?
C320 H320 0.9500 . ?
C321 C322 1.3900 . ?
C321 H321 0.9500 . ?
C322 C323 1.3900 . ?
C322 H322 0.9500 . ?
C323 C324 1.3900 . ?
C323 H323 0.9500 . ?
C324 H324 0.9500 . ?
S1A O2A 1.412(15) . ?
S1A O1A 1.467(16) . ?
S1A N1A 1.548(16) . ?
S1A C1A 1.82(2) . ?
S2A O4A 1.378(13) . ?
S2A O3A 1.516(16) . ?
S2A N1A 1.581(17) . ?
S2A C2A 1.82(2) . ?
C1A F3A 1.31(2) . ?
C1A F2A 1.32(2) . ?
C1A F1A 1.32(2) . ?
C2A F5A 1.22(2) . ?
C2A F6A 1.29(2) . ?
C2A F4A 1.33(2) . ?
S2E O4E 1.41(2) . ?
S2E O3E 1.45(3) . ?
S2E N1E 1.72(3) . ?
S2E C2E 1.80(3) . ?
S1E O2E 1.40(3) . ?
S1E O1E 1.45(3) . ?
S1E N1E 1.68(3) . ?
S1E C1E 1.81(3) . ?
F1E C1E 1.31(3) . ?
O2E O3E 1.76(8) . ?
F2E C1E 1.33(3) . ?
C1E F3E 1.32(3) . ?
F4E C2E 1.29(3) . ?
F6E C2E 1.26(3) . ?
F5E C2E 1.36(3) . ?
S1B O2B 1.438(18) . ?
S1B O1B 1.450(18) . ?
S1B N1B 1.563(18) . ?
S1B C1B 1.83(2) . ?
S2B O4B 1.418(13) . ?
S2B O3B 1.497(16) . ?
S2B N1B 1.616(17) . ?
S2B C2B 1.87(2) . ?
C1B F2B 1.28(2) . ?
C1B F1B 1.32(2) . ?
C1B F3B 1.34(2) . ?
C2B F6B 1.31(2) . ?
C2B F5B 1.33(2) . ?
C2B F4B 1.35(2) . ?
F2G C1G 1.30(3) . ?
S1G O2G 1.41(3) . ?
S1G O1G 1.47(3) . ?
S1G N1G 1.61(3) . ?
S1G C1G 1.85(3) . ?
C1G F3G 1.32(3) . ?
C1G F1G 1.34(3) . ?
N1G S2G 1.68(3) . ?
S2G O3G 1.38(3) . ?
S2G O4G 1.41(3) . ?
S2G C2G 1.85(3) . ?
C2G F6G 1.28(3) . ?
C2G F4G 1.31(3) . ?
C2G F5G 1.33(3) . ?
S1H O1H 1.42(3) . ?
S1H O2H 1.44(3) . ?
S1H N1H 1.67(3) . ?
S1H C1H 1.83(3) . ?
S2H O4H 1.41(3) . ?
S2H O3H 1.47(3) . ?
S2H N1H 1.64(3) . ?
S2H C2H 1.82(3) . ?
C2H F5H 1.31(3) . ?
C2H F4H 1.32(3) . ?
C2H F6H 1.34(3) . ?
C1H F3H 1.32(3) . ?
C1H F1H 1.34(3) . ?
C1H F2H 1.34(3) . ?
S1C O2C 1.387(11) . ?
S1C O1C 1.414(10) . ?
S1C N1F 1.56(2) . ?
S1C N1C 1.58(2) . ?
S1C C1C 1.850(17) . ?
C1C F1C 1.314(17) . ?
C1C F2C 1.315(18) . ?
C1C F3C 1.353(17) . ?
S2C O3C 1.33(2) . ?
S2C O4C 1.53(2) . ?
S2C N1C 1.62(2) . ?
S2C C2C 1.89(3) . ?
F4C C2C 1.30(3) . ?
F5C C2C 1.30(3) . ?
F6C C2C 1.32(3) . ?
S2F O4F 1.47(3) . ?
S2F O3F 1.48(2) . ?
S2F N1F 1.61(3) . ?
S2F C2F 1.83(3) . ?
C2F F6F 1.28(3) . ?
C2F F5F 1.30(3) . ?
C2F F4F 1.31(3) . ?
S1D O1D 1.39(3) . ?
S1D O2D 1.45(3) . ?
S1D N1D 1.65(3) . ?
S1D C1D 1.82(3) . ?
S2D O3D 1.39(3) . ?
S2D O4D 1.46(3) . ?
S2D N1D 1.64(3) . ?
S2D C2D 1.84(3) . ?
F2D C1D 1.29(3) . ?
F1D C1D 1.32(3) . ?
C1D F3D 1.35(3) . ?
F6D C2D 1.33(3) . ?
F4D C2D 1.31(3) . ?
F5D C2D 1.33(3) . ?
S1I O1I 1.39(3) . ?
S1I O2I 1.43(3) . ?
S1I N1I 1.63(3) . ?
S1I C1I 1.85(3) . ?
S2I O4I 1.43(3) . ?
S2I O3I 1.46(3) . ?
S2I N1I 1.63(3) . ?
S2I C2I 1.85(3) . ?
C1I F1I 1.29(3) . ?
C1I F2I 1.30(3) . ?
C1I F3I 1.33(3) . ?
F4I C2I 1.32(3) . ?
C2I F6I 1.32(3) . ?
C2I F5I 1.36(3) . ?
